data_4133954
loop_
_publ_author_name
'Shen, Dengke'
'Cooper, James A.'
'Li, Peng'
'Guo, Qing-Hui'
'Cai, Kang'
'Wang, Xingjie'
'Wu, Huang'
'Chen, Hongliang'
'Zhang, Long'
'Jiao, Yang'
'Qiu, Yunyan'
'Stern, Charlotte L.'
'Liu, Zhichang'
'Sue, Andrew C.-H.'
'Yang, Ying-Wei'
'Alsubaie, Fehaid M.'
'Farha, Omar K.'
'Stoddart, J. Fraser'

_publ_section_title
;
 Organic Counteranion Co-assembly Strategy for the Formation of
 \g-Cyclodextrin-Containing Hybrid Frameworks.
;
_journal_issue 4
_journal_name_full 'Journal of the American Chemical Society'
_journal_page_first 2042
_journal_page_last 2050
_journal_paper_doi 10.1021/jacs.9b12527
_journal_volume 142
_journal_year 2020
_chemical_absolute_configuration ad
_chemical_formula_moiety 'C48 H80 K2 O40'
_chemical_formula_sum 'C48 H80 K2 O40'
_chemical_formula_weight 1375.32
_space_group_crystal_system trigonal
_space_group_IT_number 155
_space_group_name_Hall 'R 3 2"'
_space_group_name_H-M_alt 'R 3 2 :H'
_atom_sites_solution_hydrogens mixed
_atom_sites_solution_primary dual
_audit_creation_date 2019-06-10
_audit_creation_method
;
Olex2 1.2
(compiled 2018.05.29 svn.r3508 for OlexSys, GUI svn.r5506)
;
_cell_angle_alpha 90
_cell_angle_beta 90
_cell_angle_gamma 120
_cell_formula_units_Z 18
_cell_length_a 43.512(6)
_cell_length_b 43.512(6)
_cell_length_c 27.788(5)
_cell_measurement_reflns_used 9718
_cell_measurement_temperature 100(2)
_cell_measurement_theta_max 64.573
_cell_measurement_theta_min 6.276
_cell_volume 45562(12)
_computing_cell_refinement 'SAINT V8.34A (Bruker, 2017)'
_computing_data_collection 'APEX2 V2017.3 (Bruker, 2017)'
_computing_data_reduction 'SAINT V8.38A (?, 2016)'
_computing_molecular_graphics 'Olex2 (Dolomanov et al., 2009)'
_computing_publication_material 'Olex2 (Dolomanov et al., 2009)'
_computing_structure_refinement 'XL (Sheldrick, 2008)'
_computing_structure_solution 'ShelXT (Sheldrick, 2015)'
_diffrn_ambient_temperature 100.15
_diffrn_detector_area_resol_mean 8
_diffrn_measured_fraction_theta_full 0.995
_diffrn_measured_fraction_theta_max 0.995
_diffrn_measurement_device_type 'Bruker Kappa APEX CCD area detector'
_diffrn_measurement_method '\w and \f scans'
_diffrn_radiation_monochromator 'MX optics'
_diffrn_radiation_type CuK\a
_diffrn_radiation_wavelength 1.54178
_diffrn_reflns_av_R_equivalents 0.0611
_diffrn_reflns_av_unetI/netI 0.0344
_diffrn_reflns_Laue_measured_fraction_full 0.995
_diffrn_reflns_Laue_measured_fraction_max 0.995
_diffrn_reflns_limit_h_max 48
_diffrn_reflns_limit_h_min -50
_diffrn_reflns_limit_k_max 49
_diffrn_reflns_limit_k_min -51
_diffrn_reflns_limit_l_max 32
_diffrn_reflns_limit_l_min -32
_diffrn_reflns_number 137780
_diffrn_reflns_point_group_measured_fraction_full 0.992
_diffrn_reflns_point_group_measured_fraction_max 0.992
_diffrn_reflns_theta_full 65.348
_diffrn_reflns_theta_max 65.347
_diffrn_reflns_theta_min 5.935
_diffrn_source microsource
_exptl_absorpt_coefficient_mu 1.396
_exptl_absorpt_correction_T_max 0.7526
_exptl_absorpt_correction_T_min 0.6151
_exptl_absorpt_correction_type multi-scan
_exptl_absorpt_process_details
'SADABS-2016/2 (Bruker,2016/2) was used for absorption correction. wR2(int) was 0.0851 before and 0.0633 after correction. The Ratio of minimum to maximum transmission is 0.8173. The \l/2 correction factor is Not present.'
_exptl_crystal_colour colourless
_exptl_crystal_colour_primary colourless
_exptl_crystal_density_diffrn 0.902
_exptl_crystal_description block
_exptl_crystal_F_000 13068
_exptl_crystal_recrystallization_method 'The material was recrystallised from --- by as supplied'
_exptl_crystal_size_max 0.455
_exptl_crystal_size_mid 0.331
_exptl_crystal_size_min 0.226
_refine_diff_density_max 0.635
_refine_diff_density_min -0.306
_refine_diff_density_rms 0.054
_refine_ls_abs_structure_details
;
 Flack x determined using 5876 quotients [(I+)-(I-)]/[(I+)+(I-)]
 (Parsons, Flack and Wagner, Acta Cryst. B69 (2013) 249-259).
;
_refine_ls_abs_structure_Flack 0.082(8)
_refine_ls_extinction_method none
_refine_ls_goodness_of_fit_ref 1.044
_refine_ls_hydrogen_treatment mixed
_refine_ls_matrix_type full
_refine_ls_number_parameters 1218
_refine_ls_number_reflns 17283
_refine_ls_number_restraints 1184
_refine_ls_restrained_S_all 1.069
_refine_ls_R_factor_all 0.0779
_refine_ls_R_factor_gt 0.0665
_refine_ls_shift/su_max 0.002
_refine_ls_shift/su_mean 0.000
_refine_ls_structure_factor_coef Fsqd
_refine_ls_weighting_details 'w=1/[\s^2^(Fo^2^)+(0.1480P)^2^+20.6134P] where P=(Fo^2^+2Fc^2^)/3'
_refine_ls_weighting_scheme calc
_refine_ls_wR_factor_gt 0.1939
_refine_ls_wR_factor_ref 0.2115
_reflns_Friedel_coverage 0.911
_reflns_Friedel_fraction_full 0.989
_reflns_Friedel_fraction_max 0.989
_reflns_number_gt 14141
_reflns_number_total 17283
_reflns_threshold_expression 'I > 2\s(I)'
_cod_data_source_file ja9b12527_si_005.cif
_cod_data_source_block cx1570
_cod_depositor_comments 'Adding full bibliography for 4133954--4133957.cif.'
_cod_original_cell_volume 45563(15)
_cod_original_sg_symbol_H-M 'R 3 2'
_cod_database_code 4133954
_shelx_shelxl_version_number 2017/1
_shelx_space_group_comment
;
The symmetry employed for this shelxl refinement is uniquely defined
by the following loop, which should always be used as a source of
symmetry information in preference to the above space-group names.
They are only intended as comments.
;
_olex2_refinement_description
;
1. Fixed Uiso
 At 1.2 times of:
  All C(H) groups, All C(H,H) groups
 At 1.5 times of:
  All O(H) groups
2. Restrained distances
 O1A-H1A
 0.87 with sigma of 0.01
 O2A-H2A
 0.87 with sigma of 0.01
 O34-C42 = O4-C6 = O36A-C44A = O37A-C45A = O39A-C48A
 1.4 with sigma of 0.01
 C2A-H1A
 1.903043 with sigma of 0.02
 C3A-H2A
 1.953168 with sigma of 0.02
 K1A-H1A
 3.435224 with sigma of 0.02
 K1A-H2A
 3.581769 with sigma of 0.02
3. Rigid body (RIGU) restrains
 All non-hydrogen atoms
 with sigma for 1-2 distances of 0.001 and sigma for 1-3 distances of 0.001
4. Others
 Sof(O1A)=Sof(H1A)=Sof(O2A)=Sof(H2A)=Sof(O3A)=Sof(O4A)=Sof(H4A)=Sof(O21A)=
 Sof(H21A)=Sof(O22A)=Sof(H22A)=Sof(O23A)=Sof(O24A)=Sof(H24A)=Sof(O25A)=
 Sof(O26A)=Sof(H26A)=Sof(O27A)=Sof(H27A)=Sof(O28A)=Sof(O29A)=Sof(H29A)=
 Sof(O30A)=Sof(O36A)=Sof(H36A)=Sof(O37A)=Sof(H37A)=Sof(O38A)=Sof(O39A)=
 Sof(H39A)=Sof(C1A)=Sof(H1AA)=Sof(C2A)=Sof(H2AA)=Sof(C3A)=Sof(H3A)=Sof(C4A)=
 Sof(H4AA)=Sof(C5A)=Sof(H5A)=Sof(C6A)=Sof(H6AA)=Sof(H6AB)=Sof(C25A)=Sof(H25A)=
 Sof(C26A)=Sof(H26C)=Sof(C27A)=Sof(H27C)=Sof(C28A)=Sof(H28A)=Sof(C29A)=
 Sof(H29C)=Sof(C30A)=Sof(H30C)=Sof(H30D)=Sof(C31A)=Sof(H31B)=Sof(C32A)=
 Sof(H32B)=Sof(C33A)=Sof(H33A)=Sof(C34A)=Sof(H34B)=Sof(C35A)=Sof(H35A)=
 Sof(C36A)=Sof(H36D)=Sof(H36E)=Sof(H37C)=Sof(C43A)=Sof(H43A)=Sof(C44A)=
 Sof(H44A)=Sof(C45A)=Sof(H45A)=Sof(C46A)=Sof(H46A)=Sof(C47A)=Sof(H47A)=
 Sof(C48A)=Sof(H48C)=Sof(H48D)=1-FVAR(1)
 Sof(K1A)=Sof(K3A)=0.5*(1-FVAR(2))
 Sof(K1)=Sof(K3)=0.5*FVAR(2)
 Sof(O1)=Sof(H1)=Sof(O2)=Sof(H2)=Sof(O3)=Sof(O4)=Sof(H4)=Sof(O21)=Sof(H21)=
 Sof(O22)=Sof(H22)=Sof(O23)=Sof(O24)=Sof(H24)=Sof(O25)=Sof(O26)=Sof(H26)=
 Sof(O27)=Sof(H27)=Sof(O28)=Sof(O29)=Sof(H29)=Sof(O30)=Sof(O36)=Sof(H36)=
 Sof(O37)=Sof(H37)=Sof(O38)=Sof(O39)=Sof(H39)=Sof(C1)=Sof(H1B)=Sof(C2)=Sof(H2B)=
 Sof(C3)=Sof(H3)=Sof(C4)=Sof(H4B)=Sof(C5)=Sof(H5)=Sof(C6)=Sof(H6A)=Sof(H6B)=
 Sof(C25)=Sof(H25)=Sof(C26)=Sof(H26B)=Sof(C27)=Sof(H27B)=Sof(C28)=Sof(H28)=
 Sof(C29)=Sof(H29B)=Sof(C30)=Sof(H30A)=Sof(H30B)=Sof(C31)=Sof(H31A)=Sof(C32)=
 Sof(H32A)=Sof(C33)=Sof(H33)=Sof(C34)=Sof(H34A)=Sof(C35)=Sof(H35)=Sof(C36)=
 Sof(H36B)=Sof(H36C)=Sof(H37B)=Sof(C43)=Sof(H43)=Sof(C44)=Sof(H44)=Sof(C45)=
 Sof(H45)=Sof(C46)=Sof(H46)=Sof(C47)=Sof(H47)=Sof(C48)=Sof(H48A)=Sof(H48B)=
 FVAR(1)
5.a Ternary CH refined with riding coordinates:
 C1(H1B), C1A(H1AA), C2(H2B), C2A(H2AA), C3(H3), C3A(H3A), C4(H4B), C4A(H4AA),
 C5(H5), C5A(H5A), C7(H7A), C8(H8), C9(H9A), C10(H10), C11(H11A), C13(H13),
 C14(H14A), C15(H15), C16(H16A), C17(H17A), C19(H19A), C20(H20), C21(H21B),
 C22(H22B), C23(H23), C25(H25), C25A(H25A), C26(H26B), C26A(H26C), C27(H27B),
 C27A(H27C), C28(H28), C28A(H28A), C29(H29B), C29A(H29C), C31(H31A), C31A(H31B),
  C32(H32A), C32A(H32B), C33(H33), C33A(H33A), C34(H34A), C34A(H34B), C35(H35),
 C35A(H35A), C37(H37C), C37(H37B), C38(H38), C39(H39B), C40(H40), C41(H41),
 C43(H43), C43A(H43A), C44(H44), C44A(H44A), C45(H45), C45A(H45A), C46(H46),
 C46A(H46A), C47(H47), C47A(H47A)
5.b Secondary CH2 refined with riding coordinates:
 C6(H6A,H6B), C6A(H6AA,H6AB), C12(H12A,H12B), C18(H18A,H18B), C24(H24B,H24C),
 C30(H30A,H30B), C30A(H30C,H30D), C36(H36B,H36C), C36A(H36D,H36E), C42(H42A,
 H42B), C48(H48A,H48B), C48A(H48C,H48D)
5.c Tetrahedral OH refined with riding coordinates:
 O1(H1), O2(H2), O4(H4), O6(H6), O7(H7), O9(H9), O11(H11), O12(H12), O14(H14),
 O16(H16), O19(H19), O21(H21), O21A(H21A), O22(H22), O22A(H22A), O24(H24),
 O26(H26), O26A(H26A), O27(H27), O27A(H27A), O29(H29), O29A(H29A), O31(H31),
 O32(H32), O34(H34), O36(H36), O36A(H36A), O37(H37), O37A(H37A), O39(H39),
 O39A(H39A)
5.d Idealised tetrahedral OH refined as rotating group:
 O4A(H4A), O17(H17), O24A(H24A)
;
_olex2_date_sample_data_collection 2019-05-21
_olex2_date_sample_submission 2019-05-15
_olex2_diffrn_ambient_temperature_device 'Oxford Cryosystems'
_olex2_exptl_crystal_mounting_method 'The crystal was mounted on a MITIGEN holder'
_olex2_submission_original_sample_id cx1570
_olex2_submission_special_instructions 'No special instructions were received'

loop_
_space_group_symop_operation_xyz
'x, y, z'
'-y, x-y, z'
'-x+y, -x, z'
'y, x, -z'
'-x, -x+y, -z'
'x-y, -y, -z'
'x+2/3, y+1/3, z+1/3'
'-y+2/3, x-y+1/3, z+1/3'
'-x+y+2/3, -x+1/3, z+1/3'
'y+2/3, x+1/3, -z+1/3'
'-x+2/3, -x+y+1/3, -z+1/3'
'x-y+2/3, -y+1/3, -z+1/3'
'x+1/3, y+2/3, z+2/3'
'-y+1/3, x-y+2/3, z+2/3'
'-x+y+1/3, -x+2/3, z+2/3'
'y+1/3, x+2/3, -z+2/3'
'-x+1/3, -x+y+2/3, -z+2/3'
'x-y+1/3, -y+2/3, -z+2/3'

loop_
_atom_site_label
_atom_site_type_symbol
_atom_site_fract_x
_atom_site_fract_y
_atom_site_fract_z
_atom_site_U_iso_or_equiv
_atom_site_adp_type
_atom_site_occupancy
_atom_site_site_symmetry_order
_atom_site_calc_flag
_atom_site_refinement_flags_posn
_atom_site_refinement_flags_adp
_atom_site_refinement_flags_occupancy
_atom_site_disorder_assembly
_atom_site_disorder_group
K1 K 0.29790(11) -0.06680(10) 0.18615(16) 0.0676(10) Uani 0.2884(14) 1 d . U . A 1
K1A K 0.333333 -0.02676(6) 0.166667 0.0451(7) Uani 0.423(3) 2 d DS TU P A 2
K2 K 0.10213(5) 0.20751(6) 0.08139(5) 0.0955(5) Uani 1 1 d . U . . .
K3 K 0.30396(8) 0.30396(8) 0.500000 0.0919(11) Uani 0.577(3) 2 d S TU P A 1
O1 O 0.28274(19) -0.03800(17) 0.2769(3) 0.0747(16) Uani 0.577(3) 1 d . U . A 1
H1 H 0.285519 -0.055340 0.270612 0.112 Uiso 0.577(3) 1 calc R . . A 1
O1A O 0.30812(16) -0.01356(17) 0.2477(2) 0.0430(13) Uani 0.423(3) 1 d D U . A 2
H1A H 0.3141(9) 0.001(2) 0.272(2) 0.065 Uiso 0.423(3) 1 d DR . . A 2
O2 O 0.2474(2) -0.04299(18) 0.1875(3) 0.0751(16) Uani 0.577(3) 1 d . U . A 1
H2 H 0.237473 -0.065209 0.189067 0.113 Uiso 0.577(3) 1 calc R . . A 1
O2A O 0.2701(2) -0.0198(2) 0.1616(3) 0.0583(17) Uani 0.423(3) 1 d D U . A 2
H2A H 0.258(3) -0.019(4) 0.1373(9) 0.087 Uiso 0.423(3) 1 d DR . . A 2
O3 O 0.1979(2) -0.0478(2) 0.3136(3) 0.0870(16) Uani 0.577(3) 1 d . U . A 1
O3A O 0.2176(2) -0.0445(2) 0.2912(4) 0.0628(16) Uani 0.423(3) 1 d . U . A 2
O4 O 0.1299(2) -0.0813(2) 0.2649(3) 0.097(2) Uani 0.577(3) 1 d D U . A 1
H4 H 0.124446 -0.093328 0.290266 0.146 Uiso 0.577(3) 1 calc R . . A 1
O4A O 0.1506(3) -0.0862(3) 0.2442(4) 0.082(3) Uani 0.423(3) 1 d . U . A 2
H4A H 0.135609 -0.090569 0.222296 0.123 Uiso 0.423(3) 1 calc GR . . A 2
O5 O 0.20256(11) -0.01601(9) 0.18097(17) 0.0848(11) Uani 1 1 d . U . . .
O6 O 0.24030(14) -0.00434(16) 0.0992(4) 0.157(3) Uani 1 1 d . U . . .
H6 H 0.242375 -0.022008 0.092290 0.236 Uiso 1 1 calc R . . . .
O7 O 0.21595(15) 0.04030(15) 0.0511(2) 0.1106(16) Uani 1 1 d . U . . .
H7 H 0.210875 0.026687 0.027311 0.166 Uiso 1 1 calc R . . . .
O8 O 0.14815(9) -0.04527(9) 0.13986(14) 0.0677(8) Uani 1 1 d . U . . .
O9 O 0.08608(10) -0.05114(15) 0.10286(17) 0.0903(13) Uani 1 1 d . U . . .
H9 H 0.099670 -0.045567 0.078968 0.135 Uiso 1 1 calc R . . . .
O10 O 0.15706(11) 0.03800(10) 0.09456(14) 0.0713(10) Uani 1 1 d . U . . .
O11 O 0.1776(2) 0.05751(17) -0.00221(16) 0.131(2) Uani 1 1 d . U . . .
H11 H 0.183591 0.046371 0.016678 0.196 Uiso 1 1 calc R . . . .
O12 O 0.1910(2) 0.12789(16) 0.00852(18) 0.122(2) Uani 1 1 d . U . . .
H12 H 0.207686 0.125821 -0.003215 0.183 Uiso 1 1 calc R . . . .
O13 O 0.10899(13) 0.04678(12) 0.0871(2) 0.0998(13) Uani 1 1 d . U . . .
O14 O 0.07545(17) 0.08857(17) 0.1019(3) 0.137(2) Uani 1 1 d . U . . .
H14 H 0.059771 0.068143 0.093347 0.206 Uiso 1 1 calc R . . . .
O15 O 0.16802(12) 0.14340(11) 0.09697(15) 0.0790(10) Uani 1 1 d . U . . .
O16 O 0.21735(17) 0.19974(17) 0.0410(3) 0.1206(19) Uani 1 1 d . U . . .
H16 H 0.210228 0.178030 0.037427 0.181 Uiso 1 1 calc R . . . .
O17 O 0.24482(17) 0.25351(19) 0.1142(5) 0.167(3) Uani 1 1 d . U . . .
H17 H 0.263719 0.252764 0.115450 0.251 Uiso 1 1 calc GR . . . .
O18 O 0.13887(10) 0.17473(10) 0.11717(14) 0.0677(8) Uani 1 1 d . U . . .
O19 O 0.12088(14) 0.21445(14) 0.18031(17) 0.0950(13) Uani 1 1 d . U . . .
H19 H 0.106403 0.206344 0.157371 0.143 Uiso 1 1 calc R . . . .
O20 O 0.20847(15) 0.23155(13) 0.2033(2) 0.1095(16) Uani 1 1 d . U . . .
O21 O 0.2442(3) 0.3020(3) 0.1959(4) 0.114(3) Uani 0.577(3) 1 d . U . A 1
H21 H 0.237327 0.285777 0.175225 0.171 Uiso 0.577(3) 1 calc R . . A 1
O21A O 0.2678(3) 0.3028(3) 0.1701(3) 0.075(2) Uani 0.423(3) 1 d . U . A 2
H21A H 0.250197 0.293412 0.151582 0.113 Uiso 0.423(3) 1 calc R . . A 2
O22 O 0.2927(3) 0.3125(2) 0.2733(3) 0.111(3) Uani 0.577(3) 1 d . U . A 1
H22 H 0.306434 0.314615 0.250689 0.166 Uiso 0.577(3) 1 calc R . . A 1
O22A O 0.3149(3) 0.3136(2) 0.2433(4) 0.077(2) Uani 0.423(3) 1 d . U . A 2
H22A H 0.314606 0.329978 0.258961 0.116 Uiso 0.423(3) 1 calc R . . A 2
O23 O 0.1843(3) 0.2367(3) 0.2887(4) 0.110(2) Uani 0.577(3) 1 d . U . A 1
O23A O 0.2078(4) 0.2571(4) 0.2701(6) 0.099(3) Uani 0.423(3) 1 d . U . A 2
O24 O 0.1888(6) 0.2410(5) 0.3918(7) 0.180(6) Uani 0.577(3) 1 d . U . A 1
H24 H 0.174340 0.246524 0.380204 0.270 Uiso 0.577(3) 1 calc R . . A 1
O24A O 0.2233(6) 0.2685(7) 0.3704(8) 0.173(8) Uani 0.423(3) 1 d . U . A 2
H24A H 0.206935 0.273029 0.365392 0.260 Uiso 0.423(3) 1 calc GR . . A 2
O25 O 0.26785(16) 0.25230(14) 0.3367(2) 0.0558(12) Uani 0.577(3) 1 d . U . A 1
O25A O 0.2920(4) 0.2634(3) 0.3145(4) 0.091(3) Uani 0.423(3) 1 d . U . A 2
O26 O 0.3411(3) 0.3011(3) 0.3207(4) 0.101(3) Uani 0.577(3) 1 d . U . A 1
H26 H 0.334919 0.286552 0.297832 0.152 Uiso 0.577(3) 1 calc R . . A 1
O26A O 0.3629(5) 0.2930(3) 0.2755(5) 0.124(4) Uani 0.423(3) 1 d . U . A 2
H26A H 0.353838 0.273150 0.261747 0.186 Uiso 0.423(3) 1 calc R . . A 2
O27 O 0.3693(2) 0.2618(2) 0.3695(4) 0.090(2) Uani 0.577(3) 1 d . U . A 1
H27 H 0.371978 0.244814 0.360566 0.135 Uiso 0.577(3) 1 calc R . . A 1
O27A O 0.3875(4) 0.2547(3) 0.3368(6) 0.117(3) Uani 0.423(3) 1 d . U . A 2
H27A H 0.384761 0.234301 0.334351 0.176 Uiso 0.423(3) 1 calc R . . A 2
O28 O 0.27732(19) 0.25686(18) 0.4191(3) 0.0742(14) Uani 0.577(3) 1 d . U . A 1
O28A O 0.3134(5) 0.2763(3) 0.3896(6) 0.099(3) Uani 0.423(3) 1 d . U . A 2
O29 O 0.2781(3) 0.2303(3) 0.5100(3) 0.123(4) Uani 0.577(3) 1 d . U . A 1
H29 H 0.294810 0.249896 0.500584 0.185 Uiso 0.577(3) 1 calc R . . A 1
O29A O 0.2618(6) 0.2312(5) 0.4626(5) 0.139(5) Uani 0.423(3) 1 d . U . A 2
H29A H 0.245509 0.210295 0.467896 0.208 Uiso 0.423(3) 1 calc R . . A 2
O30 O 0.3192(4) 0.2026(4) 0.4223(4) 0.081(3) Uani 0.577(3) 1 d . U . A 1
O30A O 0.3278(7) 0.2027(6) 0.4097(6) 0.101(4) Uani 0.423(3) 1 d . U . A 2
O31 O 0.39503(18) 0.22681(12) 0.4261(2) 0.1201(18) Uani 1 1 d . U . . .
H31 H 0.384917 0.234369 0.407746 0.180 Uiso 1 1 calc R . . . .
O32 O 0.39066(19) 0.15997(13) 0.40853(19) 0.1083(14) Uani 1 1 d . U . . .
H32 H 0.404049 0.175606 0.388834 0.162 Uiso 1 1 calc R . . . .
O33 O 0.31007(19) 0.16361(14) 0.48437(19) 0.1114(15) Uani 1 1 d . U . . .
O34 O 0.2824(4) 0.0964(2) 0.5238(3) 0.185(4) Uani 1 1 d D U . . .
H34 H 0.304268 0.104225 0.520990 0.277 Uiso 1 1 calc R . . . .
O35 O 0.31724(14) 0.09969(10) 0.40894(16) 0.0901(13) Uani 1 1 d . U . . .
O36 O 0.37145(16) 0.09339(18) 0.3701(4) 0.084(2) Uani 0.577(3) 1 d . U . A 1
H36 H 0.378571 0.089244 0.344119 0.125 Uiso 0.577(3) 1 calc R . . A 1
O36A O 0.3839(5) 0.1066(4) 0.3416(6) 0.126(4) Uani 0.423(3) 1 d D U . A 2
H36A H 0.389273 0.105807 0.312760 0.189 Uiso 0.423(3) 1 calc R . . A 2
O37 O 0.3291(2) 0.03387(17) 0.3060(3) 0.077(2) Uani 0.577(3) 1 d . U . A 1
H37 H 0.319913 0.011727 0.307893 0.116 Uiso 0.577(3) 1 calc R . . A 1
O37A O 0.3403(4) 0.0515(3) 0.2750(5) 0.098(3) Uani 0.423(3) 1 d D U . A 2
H37A H 0.332946 0.030198 0.267566 0.147 Uiso 0.423(3) 1 calc R . . A 2
O38 O 0.28959(17) 0.04072(15) 0.4388(2) 0.0571(12) Uani 0.577(3) 1 d . U . A 1
O38A O 0.3117(5) 0.0464(3) 0.4245(5) 0.104(3) Uani 0.423(3) 1 d . U . A 2
O39 O 0.24300(18) -0.03196(16) 0.4444(2) 0.0648(14) Uani 0.577(3) 1 d . U . A 1
H39 H 0.265118 -0.023267 0.443995 0.097 Uiso 0.577(3) 1 calc R . . A 1
O39A O 0.2196(4) -0.0326(3) 0.4103(6) 0.126(5) Uani 0.423(3) 1 d D U . A 2
H39A H 0.218736 -0.044738 0.434362 0.190 Uiso 0.423(3) 1 calc R . . A 2
O40 O 0.26100(13) 0.00382(11) 0.31468(17) 0.0910(13) Uani 1 1 d . U . . .
K3A K 0.29656(13) 0.2697(2) 0.5537(3) 0.089(2) Uani 0.2116(14) 1 d . U . A 2
C1 C 0.2336(4) -0.0378(3) 0.3162(5) 0.0817(18) Uani 0.577(3) 1 d . U . A 1
H1B H 0.237988 -0.048482 0.345385 0.098 Uiso 0.577(3) 1 calc R . . A 1
C1A C 0.2533(3) -0.0281(3) 0.2942(4) 0.0466(14) Uani 0.423(3) 1 d . U . A 2
H1AA H 0.259209 -0.041288 0.318526 0.056 Uiso 0.423(3) 1 calc R . . A 2
C2 C 0.2453(3) -0.0488(3) 0.2724(4) 0.0746(18) Uani 0.577(3) 1 d . U . A 1
H2B H 0.230852 -0.075117 0.268502 0.089 Uiso 0.577(3) 1 calc R . . A 1
C2A C 0.2695(3) -0.0308(3) 0.2442(4) 0.0496(17) Uani 0.423(3) 1 d D U . A 2
H2AA H 0.259633 -0.056368 0.235683 0.059 Uiso 0.423(3) 1 calc R . . A 2
C3 C 0.2397(3) -0.0302(2) 0.2283(4) 0.0683(17) Uani 0.577(3) 1 d . U . A 1
H3 H 0.255650 -0.003949 0.230633 0.082 Uiso 0.577(3) 1 calc R . . A 1
C3A C 0.2580(3) -0.0130(2) 0.2060(4) 0.0432(15) Uani 0.423(3) 1 d D U . A 2
H3A H 0.267320 0.012819 0.212161 0.052 Uiso 0.423(3) 1 calc R . . A 2
C4 C 0.2012(3) -0.0393(3) 0.2279(5) 0.0714(17) Uani 0.577(3) 1 d . U . A 1
H4B H 0.185947 -0.065104 0.220186 0.086 Uiso 0.577(3) 1 calc R . . A 1
C4A C 0.2194(3) -0.0338(3) 0.2052(5) 0.0591(19) Uani 0.423(3) 1 d . U . A 2
H4AA H 0.209879 -0.058982 0.194942 0.071 Uiso 0.423(3) 1 calc R . . A 2
C5 C 0.1895(4) -0.0321(3) 0.2745(5) 0.0781(18) Uani 0.577(3) 1 d . U . A 1
H5 H 0.202917 -0.005782 0.279443 0.094 Uiso 0.577(3) 1 calc R . . A 1
C5A C 0.2048(3) -0.0297(4) 0.2581(7) 0.062(2) Uani 0.423(3) 1 d . U . A 2
H5A H 0.212047 -0.004577 0.265890 0.074 Uiso 0.423(3) 1 calc R . . A 2
C6 C 0.1508(3) -0.0439(3) 0.2766(5) 0.087(2) Uani 0.577(3) 1 d D U . A 1
H6A H 0.145353 -0.029880 0.253642 0.105 Uiso 0.577(3) 1 calc R . . A 1
H6B H 0.144601 -0.039770 0.309379 0.105 Uiso 0.577(3) 1 calc R . . A 1
C6A C 0.1641(3) -0.0543(4) 0.2567(5) 0.072(3) Uani 0.423(3) 1 d . U . A 2
H6AA H 0.155039 -0.054095 0.289356 0.087 Uiso 0.423(3) 1 calc R . . A 2
H6AB H 0.154492 -0.043080 0.234952 0.087 Uiso 0.423(3) 1 calc R . . A 2
C7 C 0.18435(15) -0.03586(15) 0.1403(2) 0.0762(12) Uani 1 1 d . U . . .
H7A H 0.185644 -0.058165 0.140110 0.091 Uiso 1 1 calc R . . . .
C8 C 0.20446(16) -0.01382(18) 0.0969(3) 0.0866(14) Uani 1 1 d . U . . .
H8 H 0.193902 -0.028465 0.067300 0.104 Uiso 1 1 calc R . . . .
C9 C 0.20063(16) 0.01993(17) 0.0932(3) 0.0777(14) Uani 1 1 d . U . . .
H9A H 0.212059 0.035234 0.122042 0.093 Uiso 1 1 calc R . . . .
C10 C 0.16005(13) 0.00685(13) 0.09432(17) 0.0557(9) Uani 1 1 d . U . . .
H10 H 0.147923 -0.008129 0.065514 0.067 Uiso 1 1 calc R . . . .
C11 C 0.14371(14) -0.01410(15) 0.1413(2) 0.0650(11) Uani 1 1 d . U . . .
H11A H 0.155608 0.000844 0.170185 0.078 Uiso 1 1 calc R . . . .
C12 C 0.10548(18) -0.0290(3) 0.1436(3) 0.0971(19) Uani 1 1 d . U . . .
H12A H 0.100345 -0.009360 0.146118 0.117 Uiso 1 1 calc R . . . .
H12B H 0.096594 -0.043399 0.173366 0.117 Uiso 1 1 calc R . . . .
C13 C 0.1318(2) 0.03788(17) 0.0616(3) 0.0912(14) Uani 1 1 d . U . . .
H13 H 0.117651 0.013899 0.046598 0.109 Uiso 1 1 calc R . . . .
C14 C 0.1533(3) 0.0661(2) 0.0222(2) 0.1055(17) Uani 1 1 d . U . . .
H14A H 0.136359 0.066319 -0.001923 0.127 Uiso 1 1 calc R . . . .
C15 C 0.1743(2) 0.10267(19) 0.0443(2) 0.0862(14) Uani 1 1 d . U . . .
H15 H 0.192593 0.103167 0.066562 0.103 Uiso 1 1 calc R . . . .
C16 C 0.14813(18) 0.10978(16) 0.0735(2) 0.0777(12) Uani 1 1 d . U . . .
H16A H 0.130680 0.110686 0.050926 0.093 Uiso 1 1 calc R . . . .
C17 C 0.12832(19) 0.08191(18) 0.1113(3) 0.0830(13) Uani 1 1 d . U . . .
H17A H 0.145409 0.081897 0.135350 0.100 Uiso 1 1 calc R . . . .
C18 C 0.09952(18) 0.0858(2) 0.1370(4) 0.1071(19) Uani 1 1 d . U . . .
H18A H 0.085686 0.064997 0.158100 0.129 Uiso 1 1 calc R . . . .
H18B H 0.110637 0.107294 0.157491 0.129 Uiso 1 1 calc R . . . .
C19 C 0.15924(17) 0.16949(16) 0.0826(2) 0.0742(12) Uani 1 1 d . U . . .
H19A H 0.146522 0.162839 0.051067 0.089 Uiso 1 1 calc R . . . .
C20 C 0.19513(19) 0.20432(19) 0.0775(3) 0.0899(13) Uani 1 1 d . U . . .
H20 H 0.189885 0.222745 0.064970 0.108 Uiso 1 1 calc R . . . .
C21 C 0.2143(2) 0.2179(2) 0.1248(4) 0.1105(17) Uani 1 1 d . U . . .
H21B H 0.222491 0.201699 0.137660 0.133 Uiso 1 1 calc R . . . .
C22 C 0.19041(19) 0.22112(17) 0.1587(3) 0.0895(13) Uani 1 1 d . U . . .
H22B H 0.185141 0.239780 0.147193 0.107 Uiso 1 1 calc R . . . .
C23 C 0.15671(17) 0.18683(16) 0.1642(2) 0.0770(12) Uani 1 1 d . U . . .
H23 H 0.162297 0.168661 0.176820 0.092 Uiso 1 1 calc R . . . .
C24 C 0.1298(2) 0.1879(2) 0.1959(3) 0.0954(17) Uani 1 1 d . U . . .
H24B H 0.108038 0.164224 0.195977 0.114 Uiso 1 1 calc R . . . .
H24C H 0.139039 0.193207 0.229236 0.114 Uiso 1 1 calc R . . . .
C25 C 0.1988(5) 0.2542(4) 0.2418(8) 0.105(2) Uani 0.577(3) 1 d . U . A 1
H25 H 0.180585 0.258562 0.226381 0.126 Uiso 0.577(3) 1 calc R . . A 1
C25A C 0.2161(5) 0.2628(4) 0.2170(6) 0.073(2) Uani 0.423(3) 1 d . U . A 2
H25A H 0.200523 0.270339 0.200582 0.088 Uiso 0.423(3) 1 calc R . . A 2
C26 C 0.2335(5) 0.2878(4) 0.2387(6) 0.100(3) Uani 0.577(3) 1 d . U . A 1
H26B H 0.230663 0.305668 0.257989 0.120 Uiso 0.577(3) 1 calc R . . A 1
C26A C 0.2562(4) 0.2945(4) 0.2181(5) 0.067(2) Uani 0.423(3) 1 d . U . A 2
H26C H 0.257496 0.315709 0.234194 0.081 Uiso 0.423(3) 1 calc R . . A 2
C27 C 0.2598(3) 0.2807(3) 0.2671(5) 0.079(2) Uani 0.577(3) 1 d . U . A 1
H27B H 0.264407 0.264283 0.247195 0.094 Uiso 0.577(3) 1 calc R . . A 1
C27A C 0.2817(4) 0.2841(3) 0.2437(5) 0.065(2) Uani 0.423(3) 1 d . U . A 2
H27C H 0.281616 0.263689 0.227114 0.078 Uiso 0.423(3) 1 calc R . . A 2
C28 C 0.2451(4) 0.2628(3) 0.3137(5) 0.077(2) Uani 0.577(3) 1 d . U . A 1
H28 H 0.244033 0.280732 0.335239 0.093 Uiso 0.577(3) 1 calc R . . A 1
C28A C 0.2703(5) 0.2758(4) 0.2912(6) 0.082(3) Uani 0.423(3) 1 d . U . A 2
H28A H 0.274282 0.297862 0.307751 0.098 Uiso 0.423(3) 1 calc R . . A 2
C29 C 0.2074(4) 0.2292(3) 0.3142(7) 0.088(2) Uani 0.577(3) 1 d . U . A 1
H29B H 0.208891 0.210060 0.296434 0.105 Uiso 0.577(3) 1 calc R . . A 1
C29A C 0.2277(8) 0.2447(8) 0.2975(8) 0.109(4) Uani 0.423(3) 1 d . U . A 2
H29C H 0.223779 0.221810 0.283711 0.130 Uiso 0.423(3) 1 calc R . . A 2
C30 C 0.1920(4) 0.2156(4) 0.3586(7) 0.108(3) Uani 0.577(3) 1 d . U . A 1
H30A H 0.206193 0.206666 0.374964 0.130 Uiso 0.577(3) 1 calc R . . A 1
H30B H 0.167981 0.195070 0.353158 0.130 Uiso 0.577(3) 1 calc R . . A 1
C30A C 0.2165(7) 0.2395(10) 0.3475(10) 0.129(5) Uani 0.423(3) 1 d . U . A 2
H30C H 0.190556 0.222842 0.348778 0.155 Uiso 0.423(3) 1 calc R . . A 2
H30D H 0.228246 0.228298 0.364656 0.155 Uiso 0.423(3) 1 calc R . . A 2
C31 C 0.2899(2) 0.2749(2) 0.3730(3) 0.0589(14) Uani 0.577(3) 1 d . U . A 1
H31A H 0.289765 0.297864 0.372776 0.071 Uiso 0.577(3) 1 calc R . . A 1
C31A C 0.3257(6) 0.2871(5) 0.3406(11) 0.093(3) Uani 0.423(3) 1 d . U . A 2
H31B H 0.329895 0.311777 0.337003 0.112 Uiso 0.423(3) 1 calc R . . A 2
C32 C 0.3288(3) 0.2816(3) 0.3665(6) 0.066(2) Uani 0.577(3) 1 d . U . A 1
H32A H 0.343341 0.298718 0.392334 0.079 Uiso 0.577(3) 1 calc R . . A 1
C32A C 0.3570(5) 0.2880(4) 0.3246(7) 0.097(3) Uani 0.423(3) 1 d . U . A 2
H32B H 0.377693 0.307899 0.341566 0.117 Uiso 0.423(3) 1 calc R . . A 2
C33 C 0.3340(3) 0.2509(3) 0.3718(5) 0.072(2) Uani 0.577(3) 1 d . U . A 1
H33 H 0.321669 0.234037 0.344656 0.086 Uiso 0.577(3) 1 calc R . . A 1
C33A C 0.3540(6) 0.2522(3) 0.3411(6) 0.088(3) Uani 0.423(3) 1 d . U . A 2
H33A H 0.336748 0.232779 0.319614 0.105 Uiso 0.423(3) 1 calc R . . A 2
C34 C 0.3155(3) 0.2322(2) 0.4204(4) 0.0610(16) Uani 0.577(3) 1 d . U . A 1
H34A H 0.329198 0.248220 0.447623 0.073 Uiso 0.577(3) 1 calc R . . A 1
C34A C 0.3429(8) 0.2426(6) 0.3910(8) 0.111(4) Uani 0.423(3) 1 d . U . A 2
H34B H 0.361470 0.259881 0.413404 0.133 Uiso 0.423(3) 1 calc R . . A 2
C35 C 0.2771(3) 0.2240(2) 0.4238(5) 0.0723(18) Uani 0.577(3) 1 d . U . A 1
H35 H 0.262539 0.207259 0.397605 0.087 Uiso 0.577(3) 1 calc R . . A 1
C35A C 0.3025(8) 0.2375(5) 0.4052(8) 0.110(4) Uani 0.423(3) 1 d . U . A 2
H35A H 0.282927 0.219088 0.384906 0.132 Uiso 0.423(3) 1 calc R . . A 2
C36 C 0.2622(4) 0.2088(3) 0.4710(5) 0.086(2) Uani 0.577(3) 1 d . U . A 1
H36B H 0.236776 0.201901 0.471045 0.103 Uiso 0.577(3) 1 calc R . . A 1
H36C H 0.263404 0.186826 0.475140 0.103 Uiso 0.577(3) 1 calc R . . A 1
C36A C 0.2950(9) 0.2316(7) 0.4557(8) 0.124(5) Uani 0.423(3) 1 d . U . A 2
H36D H 0.314227 0.250856 0.474732 0.149 Uiso 0.423(3) 1 calc R . . A 2
H36E H 0.292745 0.208674 0.465621 0.149 Uiso 0.423(3) 1 calc R . . A 2
C37 C 0.3368(3) 0.19574(19) 0.4589(3) 0.1047(15) Uani 1 1 d . U . . .
H37C H 0.343821 0.217008 0.479624 0.126 Uiso 0.423(3) 1 calc R . . A 2
H37B H 0.344753 0.215734 0.482307 0.126 Uiso 0.577(3) 1 calc R . . A 1
C38 C 0.3686(3) 0.19322(17) 0.4474(3) 0.1023(15) Uani 1 1 d . U . . .
H38 H 0.378411 0.189680 0.478129 0.123 Uiso 1 1 calc R . . . .
C39 C 0.3588(3) 0.16202(16) 0.4154(3) 0.1046(17) Uani 1 1 d . U . . .
H39B H 0.350419 0.165857 0.383605 0.126 Uiso 1 1 calc R . . . .
C40 C 0.3281(3) 0.12900(18) 0.4406(3) 0.1078(17) Uani 1 1 d . U . . .
H40 H 0.337834 0.124157 0.470454 0.129 Uiso 1 1 calc R . . . .
C41 C 0.2965(3) 0.1326(2) 0.4548(4) 0.124(2) Uani 1 1 d . U . . .
H41 H 0.286473 0.136919 0.424936 0.149 Uiso 1 1 calc R . . . .
C42 C 0.2686(3) 0.1029(2) 0.4792(3) 0.133(2) Uani 1 1 d D U . . .
H42A H 0.259014 0.081598 0.458305 0.159 Uiso 1 1 calc R . . . .
H42B H 0.249151 0.107643 0.486624 0.159 Uiso 1 1 calc R . . . .
C43 C 0.3204(2) 0.0711(2) 0.4247(3) 0.0445(13) Uani 0.577(3) 1 d . U . A 1
H43 H 0.336822 0.079404 0.452938 0.053 Uiso 0.577(3) 1 calc R . . A 1
C43A C 0.3385(6) 0.0768(4) 0.4033(7) 0.092(3) Uani 0.423(3) 1 d . U . A 2
H43A H 0.357680 0.087202 0.428217 0.111 Uiso 0.423(3) 1 calc R . . A 2
C44 C 0.33833(19) 0.0617(2) 0.3849(3) 0.0506(14) Uani 0.577(3) 1 d . U . A 1
H44 H 0.344228 0.043770 0.397762 0.061 Uiso 0.577(3) 1 calc R . . A 1
C44A C 0.3574(6) 0.0720(5) 0.3567(8) 0.115(4) Uani 0.423(3) 1 d D U . A 2
H44A H 0.368623 0.057427 0.364918 0.138 Uiso 0.423(3) 1 calc R . . A 2
C45 C 0.3148(2) 0.0463(2) 0.3438(3) 0.0483(14) Uani 0.577(3) 1 d . U . A 1
H45 H 0.309740 0.064550 0.329972 0.058 Uiso 0.577(3) 1 calc R . . A 1
C45A C 0.3290(6) 0.0532(7) 0.3225(6) 0.116(5) Uani 0.423(3) 1 d D U . A 2
H45A H 0.321347 0.071207 0.317569 0.139 Uiso 0.423(3) 1 calc R . . A 2
C46 C 0.2790(2) 0.0138(2) 0.3609(3) 0.0458(15) Uani 0.577(3) 1 d . U . A 1
H46 H 0.283204 -0.005470 0.372949 0.055 Uiso 0.577(3) 1 calc R . . A 1
C46A C 0.2941(7) 0.0221(6) 0.3450(7) 0.089(3) Uani 0.423(3) 1 d . U . A 2
H46A H 0.299807 0.003359 0.354514 0.107 Uiso 0.423(3) 1 calc R . . A 2
C47 C 0.2636(2) 0.0254(2) 0.4001(4) 0.0598(17) Uani 0.577(3) 1 d . U . A 1
H47 H 0.255629 0.042065 0.388275 0.072 Uiso 0.577(3) 1 calc R . . A 1
C47A C 0.2820(6) 0.0308(4) 0.3871(7) 0.091(3) Uani 0.423(3) 1 d . U . A 2
H47A H 0.273928 0.048081 0.379464 0.110 Uiso 0.423(3) 1 calc R . . A 2
C48 C 0.2345(3) -0.0058(3) 0.4299(5) 0.090(3) Uani 0.577(3) 1 d . U . A 1
H48A H 0.229485 0.004085 0.458973 0.108 Uiso 0.577(3) 1 calc R . . A 1
H48B H 0.212468 -0.017467 0.410486 0.108 Uiso 0.577(3) 1 calc R . . A 1
C48A C 0.2534(5) -0.0008(4) 0.4087(9) 0.114(5) Uani 0.423(3) 1 d D U . A 2
H48C H 0.250382 0.010675 0.437675 0.137 Uiso 0.423(3) 1 calc R . . A 2
H48D H 0.267832 -0.011075 0.420408 0.137 Uiso 0.423(3) 1 calc R . . A 2

loop_
_atom_site_aniso_label
_atom_site_aniso_U_11
_atom_site_aniso_U_22
_atom_site_aniso_U_33
_atom_site_aniso_U_23
_atom_site_aniso_U_13
_atom_site_aniso_U_12
K1 0.063(2) 0.0554(19) 0.088(2) -0.0078(17) -0.0083(18) 0.0324(16)
K1A 0.0457(15) 0.0469(11) 0.0422(13) -0.0056(5) -0.0113(11) 0.0228(7)
K2 0.1030(10) 0.1557(15) 0.0784(8) 0.0052(8) 0.0026(7) 0.1026(11)
K3 0.0792(13) 0.0792(13) 0.093(2) -0.0143(10) 0.0143(10) 0.0217(16)
O1 0.087(4) 0.056(3) 0.093(4) -0.013(3) -0.038(3) 0.045(3)
O1A 0.037(3) 0.046(3) 0.043(3) -0.022(3) -0.019(2) 0.019(2)
O2 0.088(4) 0.056(3) 0.094(3) -0.011(3) -0.027(3) 0.045(3)
O2A 0.068(4) 0.073(5) 0.055(3) -0.008(3) -0.027(3) 0.052(4)
O3 0.098(4) 0.082(4) 0.102(4) -0.032(3) -0.045(3) 0.061(3)
O3A 0.048(3) 0.057(4) 0.094(4) 0.004(3) -0.004(3) 0.035(3)
O4 0.081(5) 0.099(5) 0.081(5) -0.009(4) -0.024(4) 0.022(4)
O4A 0.051(5) 0.075(4) 0.094(7) -0.011(4) -0.026(5) 0.013(4)
O5 0.089(2) 0.0486(17) 0.124(2) -0.0288(17) -0.066(2) 0.0398(18)
O6 0.061(2) 0.098(4) 0.332(11) -0.027(5) 0.005(4) 0.054(2)
O7 0.100(3) 0.098(3) 0.114(3) 0.020(3) 0.032(3) 0.035(3)
O8 0.0565(16) 0.0531(17) 0.084(2) 0.0038(15) -0.0274(15) 0.0203(14)
O9 0.0437(18) 0.126(4) 0.094(3) -0.004(2) -0.0006(17) 0.037(2)
O10 0.094(2) 0.0660(19) 0.077(2) -0.0134(16) -0.0359(19) 0.0576(19)
O11 0.276(7) 0.135(4) 0.065(2) -0.010(2) -0.015(3) 0.166(5)
O12 0.221(6) 0.114(3) 0.086(3) 0.011(2) 0.013(3) 0.126(4)
O13 0.101(3) 0.073(2) 0.154(4) -0.025(2) -0.049(2) 0.065(2)
O14 0.100(4) 0.102(4) 0.235(7) -0.009(4) -0.034(4) 0.069(3)
O15 0.100(3) 0.0740(19) 0.093(2) -0.0274(18) -0.028(2) 0.0662(19)
O16 0.115(4) 0.117(4) 0.166(4) 0.028(3) 0.045(4) 0.085(4)
O17 0.075(3) 0.106(4) 0.319(11) -0.004(5) -0.017(4) 0.042(3)
O18 0.0675(19) 0.070(2) 0.085(2) -0.0112(16) -0.0144(15) 0.0487(17)
O19 0.120(4) 0.113(3) 0.092(3) -0.013(2) -0.016(3) 0.089(3)
O20 0.130(4) 0.081(2) 0.146(3) -0.046(3) -0.078(3) 0.074(3)
O21 0.150(7) 0.107(6) 0.109(5) -0.016(4) -0.064(5) 0.083(6)
O21A 0.102(6) 0.076(5) 0.070(4) -0.007(4) -0.019(4) 0.061(5)
O22 0.129(6) 0.080(4) 0.079(5) 0.000(4) -0.047(5) 0.020(4)
O22A 0.095(5) 0.045(3) 0.105(6) -0.016(4) -0.038(4) 0.046(3)
O23 0.095(5) 0.108(6) 0.149(5) -0.018(5) -0.055(4) 0.066(4)
O23A 0.113(6) 0.108(8) 0.102(5) 0.018(5) 0.002(5) 0.075(7)
O24 0.231(17) 0.156(11) 0.192(11) 0.033(9) 0.074(12) 0.126(12)
O24A 0.165(16) 0.175(15) 0.132(12) 0.028(10) 0.073(12) 0.048(13)
O25 0.049(3) 0.037(2) 0.078(3) 0.004(2) -0.009(2) 0.019(2)
O25A 0.110(6) 0.058(5) 0.101(6) 0.004(4) -0.040(6) 0.039(5)
O26 0.118(6) 0.080(5) 0.129(6) 0.049(5) 0.041(5) 0.067(5)
O26A 0.171(12) 0.049(5) 0.132(6) 0.000(5) -0.017(7) 0.040(7)
O27 0.079(4) 0.085(5) 0.125(7) 0.030(5) 0.004(4) 0.055(4)
O27A 0.137(8) 0.076(6) 0.158(10) -0.030(6) -0.055(6) 0.068(6)
O28 0.079(4) 0.066(3) 0.081(3) 0.011(2) -0.009(3) 0.039(3)
O28A 0.125(9) 0.068(5) 0.117(6) -0.032(5) -0.054(5) 0.059(6)
O29 0.159(9) 0.086(4) 0.095(4) 0.021(3) 0.001(5) 0.039(6)
O29A 0.209(13) 0.148(12) 0.097(8) -0.051(8) -0.039(6) 0.118(11)
O30 0.131(7) 0.049(3) 0.079(6) -0.025(4) -0.041(4) 0.056(4)
O30A 0.169(11) 0.074(6) 0.080(6) -0.039(5) -0.070(6) 0.076(7)
O31 0.155(4) 0.056(2) 0.149(4) -0.028(2) -0.074(3) 0.052(2)
O32 0.164(4) 0.068(2) 0.108(3) -0.021(2) -0.045(3) 0.070(3)
O33 0.187(4) 0.082(2) 0.103(3) -0.0183(19) -0.041(3) 0.095(3)
O34 0.335(13) 0.105(4) 0.140(5) -0.031(4) -0.057(6) 0.129(7)
O35 0.142(4) 0.0520(17) 0.092(2) -0.0199(17) -0.055(2) 0.060(2)
O36 0.039(3) 0.036(3) 0.149(7) 0.005(4) 0.038(3) -0.001(2)
O36A 0.147(9) 0.095(7) 0.119(8) -0.042(6) -0.067(6) 0.048(6)
O37 0.109(5) 0.049(3) 0.080(4) 0.000(3) 0.043(4) 0.043(3)
O37A 0.135(9) 0.075(6) 0.112(6) -0.026(5) -0.036(5) 0.072(6)
O38 0.068(3) 0.047(2) 0.065(3) 0.000(2) 0.032(2) 0.036(2)
O38A 0.164(8) 0.057(4) 0.109(6) -0.032(4) -0.069(5) 0.069(5)
O39 0.075(4) 0.058(3) 0.059(3) 0.004(2) 0.003(3) 0.031(3)
O39A 0.150(8) 0.077(6) 0.147(11) 0.025(7) -0.035(9) 0.053(5)
O40 0.118(3) 0.072(2) 0.105(3) -0.041(2) -0.070(2) 0.063(2)
K3A 0.038(2) 0.124(5) 0.102(4) -0.039(4) 0.001(2) 0.039(3)
C1 0.098(4) 0.072(4) 0.092(4) -0.046(4) -0.057(3) 0.054(3)
C1A 0.047(3) 0.042(3) 0.061(3) 0.008(3) -0.005(3) 0.030(3)
C2 0.089(4) 0.061(4) 0.089(4) -0.022(3) -0.040(3) 0.050(4)
C2A 0.037(3) 0.052(5) 0.062(3) 0.013(3) -0.007(3) 0.024(3)
C3 0.070(4) 0.047(4) 0.095(4) -0.023(3) -0.043(3) 0.035(4)
C3A 0.045(3) 0.025(4) 0.056(3) -0.003(3) -0.019(3) 0.014(3)
C4 0.073(4) 0.048(4) 0.107(3) -0.029(3) -0.048(3) 0.040(4)
C4A 0.041(3) 0.041(5) 0.092(4) -0.004(4) -0.023(3) 0.018(3)
C5 0.077(4) 0.057(5) 0.110(4) -0.034(4) -0.047(4) 0.041(4)
C5A 0.040(4) 0.049(5) 0.102(4) -0.008(5) -0.019(4) 0.027(4)
C6 0.077(4) 0.093(5) 0.091(6) 0.001(5) -0.030(4) 0.042(4)
C6A 0.044(4) 0.076(5) 0.077(7) -0.004(5) -0.021(4) 0.015(4)
C7 0.065(2) 0.067(3) 0.104(3) -0.020(2) -0.045(2) 0.038(2)
C8 0.058(2) 0.080(3) 0.133(4) -0.008(3) -0.016(3) 0.043(3)
C9 0.069(3) 0.080(3) 0.100(4) 0.003(3) 0.013(3) 0.049(3)
C10 0.068(2) 0.061(2) 0.057(2) -0.0002(17) -0.0112(18) 0.046(2)
C11 0.060(2) 0.073(3) 0.069(3) 0.007(2) -0.0103(19) 0.039(2)
C12 0.070(3) 0.150(6) 0.080(3) -0.004(3) 0.005(2) 0.061(3)
C13 0.130(4) 0.079(3) 0.105(3) -0.024(2) -0.058(2) 0.082(3)
C14 0.191(6) 0.097(3) 0.079(3) -0.023(2) -0.045(3) 0.110(4)
C15 0.151(5) 0.095(3) 0.060(3) -0.013(2) -0.025(2) 0.097(3)
C16 0.103(3) 0.074(2) 0.089(3) -0.0231(19) -0.040(2) 0.069(2)
C17 0.091(3) 0.082(3) 0.100(3) -0.018(2) -0.029(2) 0.062(3)
C18 0.065(3) 0.081(4) 0.194(6) -0.010(4) -0.007(3) 0.050(3)
C19 0.088(3) 0.076(3) 0.085(3) -0.007(2) -0.004(2) 0.061(2)
C20 0.090(3) 0.088(3) 0.118(3) 0.023(3) 0.016(2) 0.064(2)
C21 0.076(3) 0.101(4) 0.165(4) -0.014(4) -0.021(3) 0.052(3)
C22 0.097(3) 0.072(3) 0.120(3) -0.020(3) -0.042(2) 0.057(2)
C23 0.092(3) 0.072(3) 0.091(3) -0.021(2) -0.030(2) 0.059(2)
C24 0.115(4) 0.120(5) 0.093(3) -0.016(3) -0.023(3) 0.090(4)
C25 0.118(5) 0.093(5) 0.134(5) -0.032(4) -0.063(5) 0.076(4)
C25A 0.091(5) 0.064(4) 0.090(5) -0.002(3) -0.020(4) 0.058(4)
C26 0.135(6) 0.083(5) 0.111(5) -0.023(4) -0.056(5) 0.076(4)
C26A 0.094(5) 0.067(4) 0.066(4) -0.015(4) -0.022(4) 0.059(3)
C27 0.104(5) 0.058(4) 0.087(5) -0.022(3) -0.043(4) 0.050(3)
C27A 0.095(5) 0.048(4) 0.068(4) -0.025(4) -0.034(4) 0.048(3)
C28 0.080(4) 0.059(4) 0.102(5) -0.013(4) -0.035(4) 0.042(3)
C28A 0.118(6) 0.077(7) 0.067(4) -0.015(4) -0.031(5) 0.061(5)
C29 0.073(4) 0.069(5) 0.129(6) -0.015(5) -0.040(4) 0.042(4)
C29A 0.113(6) 0.114(11) 0.102(7) 0.014(7) -0.027(6) 0.059(7)
C30 0.085(7) 0.100(8) 0.155(7) 0.016(6) -0.009(6) 0.057(6)
C30A 0.109(11) 0.184(15) 0.110(8) 0.026(9) -0.016(8) 0.085(12)
C31 0.063(4) 0.043(3) 0.075(3) -0.002(2) -0.014(2) 0.030(3)
C31A 0.121(7) 0.049(6) 0.121(7) -0.027(5) -0.054(5) 0.051(5)
C32 0.064(4) 0.064(5) 0.078(5) 0.002(4) -0.018(3) 0.039(4)
C32A 0.119(6) 0.053(6) 0.128(6) -0.012(5) -0.042(6) 0.049(6)
C33 0.070(4) 0.062(4) 0.092(5) 0.008(4) -0.011(4) 0.039(4)
C33A 0.131(8) 0.047(5) 0.098(6) -0.037(4) -0.063(5) 0.054(6)
C34 0.067(4) 0.027(3) 0.081(5) -0.012(3) -0.023(3) 0.017(3)
C34A 0.179(11) 0.087(7) 0.100(6) -0.020(5) -0.052(7) 0.092(8)
C35 0.068(4) 0.046(3) 0.090(4) 0.008(3) -0.008(4) 0.018(3)
C35A 0.182(11) 0.078(7) 0.095(6) -0.029(5) -0.040(7) 0.085(9)
C36 0.110(7) 0.070(5) 0.094(5) 0.022(3) 0.010(4) 0.056(5)
C36A 0.202(14) 0.110(11) 0.094(6) -0.029(6) -0.041(8) 0.104(12)
C37 0.173(4) 0.074(3) 0.089(3) -0.031(2) -0.066(3) 0.079(3)
C38 0.162(4) 0.063(2) 0.097(4) -0.029(2) -0.068(3) 0.067(3)
C39 0.162(4) 0.051(2) 0.117(4) -0.024(2) -0.059(3) 0.065(3)
C40 0.177(5) 0.060(2) 0.102(4) -0.026(2) -0.041(3) 0.071(3)
C41 0.185(6) 0.078(3) 0.130(5) -0.026(3) -0.030(4) 0.080(4)
C42 0.217(7) 0.085(3) 0.136(5) -0.002(4) 0.002(5) 0.105(4)
C43 0.051(3) 0.046(3) 0.044(3) 0.005(2) -0.002(2) 0.030(2)
C43A 0.144(7) 0.061(5) 0.095(6) -0.033(5) -0.081(5) 0.068(5)
C44 0.034(3) 0.036(3) 0.063(3) 0.005(3) 0.017(2) 0.004(2)
C44A 0.130(7) 0.088(7) 0.132(7) -0.047(6) -0.062(5) 0.058(5)
C45 0.051(3) 0.042(3) 0.057(3) -0.003(3) 0.014(2) 0.027(3)
C45A 0.124(6) 0.102(9) 0.109(6) -0.047(6) -0.044(5) 0.047(6)
C46 0.038(3) 0.042(3) 0.059(3) -0.002(3) -0.007(2) 0.021(3)
C46A 0.104(6) 0.094(8) 0.094(6) -0.029(5) -0.059(4) 0.068(5)
C47 0.036(3) 0.043(4) 0.094(4) 0.008(3) 0.029(2) 0.015(3)
C47A 0.137(7) 0.055(5) 0.091(5) -0.024(5) -0.047(5) 0.055(5)
C48 0.058(4) 0.076(5) 0.139(9) 0.053(6) 0.052(5) 0.036(3)
C48A 0.148(8) 0.076(7) 0.117(11) -0.004(7) -0.032(7) 0.056(6)

loop_
_atom_type_symbol
_atom_type_description
_atom_type_scat_dispersion_real
_atom_type_scat_dispersion_imag
_atom_type_scat_source
C C 0.0181 0.0091 'International Tables Vol C Tables 4.2.6.8 and 6.1.1.4'
H H 0.0000 0.0000 'International Tables Vol C Tables 4.2.6.8 and 6.1.1.4'
K K 0.3868 1.0657 'International Tables Vol C Tables 4.2.6.8 and 6.1.1.4'
O O 0.0492 0.0322 'International Tables Vol C Tables 4.2.6.8 and 6.1.1.4'

loop_
_geom_angle_atom_site_label_1
_geom_angle_atom_site_label_2
_geom_angle_atom_site_label_3
_geom_angle
_geom_angle_site_symmetry_1
_geom_angle_site_symmetry_3
K1 K1 O1 119.2(2) 11 .
K1 K1 O34 133.3(2) 11 14_544
K1 K1 O38 45.31(17) 11 16_545
K1 K1 H39 87.8(4) 11 16_545
K1 K1 C43 95.0(3) 11 14_544
K1 K1 C47 68.5(2) 11 16_545
O1 K1 O34 101.0(2) . 14_544
O1 K1 O38 88.53(18) . 16_545
O1 K1 H39 59.6(4) . 16_545
O1 K1 C47 79.1(2) . 16_545
O2 K1 K1 128.4(2) . 11
O2 K1 O1 58.3(2) . .
O2 K1 O34 91.7(3) . 14_544
O2 K1 O38 138.9(2) . 16_545
O2 K1 H39 117.5(4) . 16_545
O2 K1 C43 72.7(2) . 14_544
O2 K1 C47 137.2(2) . 16_545
O34 K1 O38 120.1(3) 14_544 16_545
O34 K1 H39 93.4(4) 14_544 16_545
O34 K1 C47 99.5(3) 14_544 16_545
O38 K1 K1 73.7(2) 14_544 11
O38 K1 O1 157.7(2) 14_544 .
O38 K1 O2 99.4(3) 14_544 .
O38 K1 O34 77.4(2) 14_544 14_544
O38 K1 O38 111.7(2) 14_544 16_545
O38 K1 H39 142.3(4) 14_544 16_545
O38 K1 H39 42.5(4) 16_545 16_545
O38 K1 C43 27.4(2) 14_544 14_544
O38 K1 C47 24.51(19) 16_545 16_545
O38 K1 C47 123.2(3) 14_544 16_545
O38 K1 C48 108.7(3) 14_544 16_545
O39 K1 K1 99.8(3) 16_545 11
O39 K1 O1 81.0(3) 16_545 .
O39 K1 O2 126.8(4) 16_545 .
O39 K1 O34 62.1(3) 16_545 14_544
O39 K1 O38 116.4(3) 16_545 14_544
O39 K1 O38 61.5(3) 16_545 16_545
O39 K1 H39 34.1(2) 16_545 16_545
O39 K1 C43 130.1(3) 16_545 14_544
O39 K1 C47 38.0(3) 16_545 16_545
O39 K1 C48 20.6(4) 16_545 16_545
C43 K1 O1 130.6(2) 14_544 .
C43 K1 O34 73.2(2) 14_544 14_544
C43 K1 O38 137.8(2) 14_544 16_545
C43 K1 H39 163.9(4) 14_544 16_545
C43 K1 C47 150.0(2) 14_544 16_545
C47 K1 H39 21.6(4) 16_545 16_545
C48 K1 K1 79.3(4) 16_545 11
C48 K1 O1 92.2(3) 16_545 .
C48 K1 O2 145.8(4) 16_545 .
C48 K1 O34 76.3(3) 16_545 14_544
C48 K1 O38 44.1(3) 16_545 16_545
C48 K1 H39 34.3(4) 16_545 16_545
C48 K1 C43 130.9(3) 16_545 14_544
C48 K1 C47 24.9(2) 16_545 16_545
O1A K1A O2A 60.79(19) . .
O1A K1A O2A 90.5(2) 11 .
O1A K1A O38A 121.1(2) . 14_544
O1A K1A O38A 73.5(3) 11 14_544
O1A K1A O38A 73.5(3) . 16_545
O1A K1A O38A 121.1(2) 11 16_545
O1A K1A H39 61.0(2) . 16_545
O1A K1A H39 167.4(2) 11 16_545
O1A K1A C2A 128.5(2) 11 .
O1A K1A C2A 23.7(2) . .
O1A K1A C48A 154.7(4) . 14_544
O1A K1A C48A 154.7(4) 11 16_545
O1A K1A C48A 69.9(5) 11 14_544
O1A K1A C48A 69.9(5) . 16_545
O2A K1A H39 92.7(2) . 16_545
O2A K1A H39 128.9(2) 11 16_545
O2A K1A C2A 42.1(2) . .
O2A K1A C2A 109.7(3) 11 .
O2A K1A C48A 114.5(4) . 16_545
O2A K1A C48A 110.9(3) . 14_544
O2A K1A C48A 110.9(3) 11 16_545
O2A K1A C48A 114.5(4) 11 14_544
O38A K1A O2A 67.7(3) 14_544 .
O38A K1A O2A 134.3(3) 16_545 .
O38A K1A O38A 147.8(7) 14_544 16_545
O38A K1A H39 64.0(3) 16_545 16_545
O38A K1A H39 96.5(3) 14_544 16_545
O38A K1A C2A 93.8(3) 16_545 .
O38A K1A C2A 97.4(3) 14_544 .
O38A K1A C48A 43.3(4) 16_545 16_545
O38A K1A C48A 43.3(4) 14_544 14_544
O38A K1A C48A 110.8(5) 14_544 16_545
O38A K1A C48A 110.8(5) 16_545 14_544
C2A K1A H39 59.3(2) . 16_545
C2A K1A H39 157.5(3) 11 16_545
C48A K1A H39 23.0(3) 16_545 16_545
C48A K1A H39 97.6(5) 14_544 16_545
C48A K1A C2A 76.5(4) 16_545 .
C48A K1A C2A 134.8(4) 14_544 .
C48A K1A C48A 95.7(9) 16_545 14_544
O8 K2 O9 59.96(12) 2 2
O8 K2 O11 91.33(13) 2 4
O8 K2 O12 147.80(17) 2 4
O8 K2 H12 150.25(16) 2 4
O8 K2 O18 110.74(13) 2 .
O8 K2 O19 68.40(13) 2 .
O8 K2 O31 118.69(15) 2 15_554
O8 K2 O32 79.25(13) 2 15_554
O8 K2 H32 89.44(14) 2 15_554
O9 K2 O12 95.97(19) 2 4
O9 K2 H12 107.5(2) 2 4
O9 K2 O18 73.20(13) 2 .
O9 K2 O19 86.48(16) 2 .
O9 K2 O32 135.34(14) 2 15_554
O9 K2 H32 139.12(16) 2 15_554
O11 K2 O9 70.8(2) 4 2
O11 K2 O12 58.81(14) 4 4
O11 K2 H12 59.04(18) 4 4
O11 K2 O18 118.89(16) 4 .
O11 K2 O19 155.4(2) 4 .
O11 K2 O32 94.41(19) 4 15_554
O11 K2 H32 84.7(2) 4 15_554
O12 K2 H12 13.33(4) 4 4
O12 K2 O32 112.26(18) 4 15_554
O12 K2 H32 98.6(2) 4 15_554
H12 K2 H32 85.4 4 15_554
O18 K2 O12 78.19(13) . 4
O18 K2 H12 88.25(16) . 4
O18 K2 O19 60.29(11) . .
O18 K2 O32 144.09(16) . 15_554
O18 K2 H32 147.28(18) . 15_554
O19 K2 O12 135.81(13) . 4
O19 K2 H12 140.78(16) . 4
O19 K2 O32 95.25(15) . 15_554
O19 K2 H32 108.02(19) . 15_554
O31 K2 O9 156.31(15) 15_554 2
O31 K2 O11 131.6(2) 15_554 4
O31 K2 O12 92.1(2) 15_554 4
O31 K2 H12 83.9(2) 15_554 4
O31 K2 O18 86.77(12) 15_554 .
O31 K2 O19 72.38(17) 15_554 .
O31 K2 O32 59.46(15) 15_554 15_554
O31 K2 H32 60.66(17) 15_554 15_554
O32 K2 H12 99.0(2) 15_554 4
O32 K2 H32 13.94(4) 15_554 15_554
H22A K3 H29 115.1 8 4_556
O28 K3 H22A 63.9(2) 4_556 8
O28 K3 H22A 147.0(2) . 8
O28 K3 O28 111.9(3) . 4_556
O28 K3 H29 56.2(3) 4_556 4_556
O28 K3 H29 81.4(3) . 4_556
O29 K3 H22A 91.5(3) . 8
O29 K3 H22A 121.3(3) 4_556 8
O29 K3 O28 58.5(2) . .
O29 K3 O28 70.5(3) . 4_556
O29 K3 O28 70.5(3) 4_556 .
O29 K3 O28 58.5(2) 4_556 4_556
O29 K3 O29 80.2(6) 4_556 .
O29 K3 H29 12.26(9) 4_556 4_556
O29 K3 H29 90.7(6) . 4_556
K1 O1 H1 45.4 . .
C2 O1 K1 103.6(5) . .
C2 O1 H1 109.5 . .
K1A O1A H1A 143(3) . .
C2A O1A K1A 108.8(5) . .
C2A O1A H1A 106(2) . .
K1 O2 H2 68.1 . .
C3 O2 K1 122.8(5) . .
C3 O2 H2 109.5 . .
K1A O2A H2A 132(2) . .
C3A O2A K1A 116.4(5) . .
C3A O2A H2A 111(2) . .
C1 O3 C5 113.9(11) . .
C1A O3A C5A 114.6(9) . .
C6 O4 H4 109.5 . .
C6A O4A H4A 109.5 . .
C7 O5 C4 115.3(5) . .
C7 O5 C4A 108.8(6) . .
C8 O6 H6 109.5 . .
C9 O7 H7 109.5 . .
C7 O8 K2 114.7(3) . 3
C7 O8 C11 112.0(4) . .
C11 O8 K2 120.3(3) . 3
K2 O9 H9 67.3 3 .
C12 O9 K2 112.7(4) . 3
C12 O9 H9 109.5 . .
C10 O10 C13 115.5(4) . .
K2 O11 H11 136.3 4 .
C14 O11 K2 109.6(4) . 4
C14 O11 H11 109.5 . .
K2 O12 H12 41.3 4 .
C15 O12 K2 115.8(3) . 4
C15 O12 H12 109.5 . .
C13 O13 C17 113.1(5) . .
C18 O14 H14 109.5 . .
C19 O15 C16 114.9(4) . .
C20 O16 H16 109.5 . .
C21 O17 H17 109.5 . .
C19 O18 K2 114.1(3) . .
C19 O18 C23 113.7(4) . .
C23 O18 K2 117.7(3) . .
K2 O19 H19 26.6 . .
C24 O19 K2 112.3(4) . .
C24 O19 H19 109.5 . .
C22 O20 C25 119.6(6) . .
C25A O20 C22 114.0(7) . .
C26 O21 H21 109.5 . .
K3A O21A H21A 135.4 15_554 .
C26A O21A H21A 109.5 . .
C26A O21A K3A 75.8(7) . 15_554
C27 O22 H22 109.5 . .
K3A O22A H22A 45.1 15_554 .
C27A O22A H22A 109.5 . .
C27A O22A K3A 106.9(7) . 15_554
C29 O23 C25 113.3(13) . .
C29A O23A C25A 115.9(14) . .
C30 O24 H24 109.5 . .
K3A O24A H24A 123.1 4_556 .
C30A O24A H24A 109.5 . .
C31 O25 C28 115.8(7) . .
C28A O25A C31A 123.9(12) . .
C32 O26 H26 109.5 . .
C32A O26A H26A 109.5 . .
C33 O27 H27 109.5 . .
C33A O27A H27A 109.5 . .
C31 O28 K3 113.3(5) . .
C35 O28 K3 116.2(6) . .
C35 O28 C31 115.6(8) . .
C31A O28A C35A 118.2(14) . .
K3 O29 H29 33.5 . .
C36 O29 K3 118.3(7) . .
C36 O29 H29 109.5 . .
K3A O29A H29A 112.0 . .
K3A O29A H29A 139.1 4_556 .
K3A O29A K3A 77.9(5) 4_556 .
C36A O29A H29A 109.5 . .
C36A O29A K3A 83.3(11) . .
C34 O30 C37 124.3(12) . .
C37 O30A C34A 120.6(17) . .
K2 O31 H31 129.9 8 .
C38 O31 K2 110.2(4) . 8
C38 O31 H31 109.5 . .
K2 O32 H32 44.6 8 .
C39 O32 K2 116.5(3) . 8
C39 O32 H32 109.5 . .
C41 O33 C37 112.0(6) . .
K1 O34 H34 67.1 9 .
C42 O34 K1 115.9(5) . 9
C42 O34 H34 109.5 . .
C40 O35 C43A 123.9(7) . .
C43 O35 C40 118.1(5) . .
C44 O36 H36 109.5 . .
C44A O36A H36A 109.5 . .
C45 O37 H37 109.5 . .
C45A O37A H37A 109.5 . .
K1 O38 K1 61.0(2) 9 16_545
C43 O38 K1 138.7(5) . 16_545
C43 O38 K1 101.8(5) . 9
C43 O38 C47 112.6(6) . .
C47 O38 K1 145.6(5) . 9
C47 O38 K1 91.5(4) . 16_545
C43A O38A C47A 105.0(12) . .
K1 O39 H39 50.7 16_545 .
C48 O39 K1 137.6(8) . 16_545
C48 O39 H39 109.5 . .
C48A O39A H39A 109.5 . .
C1A O40 C46A 116.8(8) . .
C46 O40 C1 107.5(6) . .
O21A K3A H22A 71.3(3) 8 8
O21A K3A O28A 123.3(4) 8 4_556
O21A K3A O29A 87.3(5) 8 .
O21A K3A C27A 43.6(3) 8 8
O21A K3A C36A 64.2(6) 8 .
O22A K3A H22A 15.52(9) 8 8
O22A K3A O24A 114.8(5) 8 4_556
O22A K3A O28A 67.1(4) 8 4_556
O22A K3A O29A 135.8(6) 8 .
O22A K3A C27A 22.7(3) 8 8
O22A K3A C36A 120.9(7) 8 .
O24A K3A H22A 100.0(6) 4_556 8
O24A K3A O28A 84.1(6) 4_556 4_556
O24A K3A O29A 108.8(6) 4_556 .
O24A K3A C27A 109.9(6) 4_556 8
O24A K3A C36A 112.8(7) 4_556 .
O28A K3A H22A 58.4(4) 4_556 8
O28A K3A O29A 126.0(5) 4_556 .
O28A K3A C27A 87.7(4) 4_556 8
O28A K3A C36A 150.3(6) 4_556 .
O29A K3A H22A 151.1(6) . 8
O29A K3A H22A 118.5(6) 4_556 8
O29A K3A O24A 89.0(7) 4_556 4_556
O29A K3A O28A 62.4(5) 4_556 4_556
O29A K3A O29A 65.5(7) 4_556 .
O29A K3A C27A 143.3(6) 4_556 8
O29A K3A C27A 130.5(5) . 8
O29A K3A C36A 92.5(7) 4_556 .
O29A K3A C36A 27.0(6) . .
K3A K3A H22A 108.8(4) 4_556 8
C26A K3A H22A 56.4(4) 8 8
C26A K3A O28A 114.8(4) 8 4_556
C26A K3A O29A 110.7(5) 8 .
C26A K3A C27A 27.3(3) 8 8
C26A K3A C36A 84.4(7) 8 .
C27A K3A H22A 29.6(3) 8 8
C36A K3A H22A 135.2(7) . 8
C36A K3A H22A 96.6(6) 4_556 8
C36A K3A C27A 107.5(6) . 8
O3 C1 O40 115.9(8) . .
O3 C1 H1B 109.9 . .
O3 C1 C2 111.5(8) . .
O40 C1 H1B 109.9 . .
C2 C1 O40 99.3(11) . .
C2 C1 H1B 109.9 . .
O3A C1A O40 101.3(8) . .
O3A C1A H1AA 107.3 . .
O3A C1A C2A 110.0(9) . .
O40 C1A H1AA 107.3 . .
O40 C1A C2A 122.8(9) . .
C2A C1A H1AA 107.3 . .
O1 C2 C1 109.5(8) . .
O1 C2 H2B 109.8 . .
O1 C2 C3 109.9(10) . .
C1 C2 H2B 109.8 . .
C1 C2 C3 108.1(8) . .
C3 C2 H2B 109.8 . .
K1A C2A H2AA 78.2 . .
O1A C2A K1A 47.6(4) . .
O1A C2A C1A 110.0(8) . .
O1A C2A H2AA 109.3 . .
O1A C2A C3A 111.6(8) . .
C1A C2A K1A 156.7(6) . .
C1A C2A H2AA 109.3 . .
C3A C2A K1A 90.0(6) . .
C3A C2A C1A 107.3(8) . .
C3A C2A H2AA 109.3 . .
O2 C3 C2 108.0(7) . .
O2 C3 H3 110.1 . .
O2 C3 C4 110.3(8) . .
C2 C3 H3 110.1 . .
C4 C3 C2 108.0(10) . .
C4 C3 H3 110.1 . .
O2A C3A C2A 104.1(8) . .
O2A C3A H3A 113.3 . .
O2A C3A C4A 106.8(9) . .
C2A C3A H3A 113.3 . .
C4A C3A C2A 105.2(9) . .
C4A C3A H3A 113.3 . .
O5 C4 H4B 108.8 . .
C3 C4 O5 98.7(10) . .
C3 C4 H4B 108.8 . .
C5 C4 O5 118.3(7) . .
C5 C4 C3 113.0(10) . .
C5 C4 H4B 108.8 . .
O5 C4A H4AA 113.8 . .
O5 C4A C5A 91.9(9) . .
C3A C4A O5 113.8(9) . .
C3A C4A H4AA 113.8 . .
C3A C4A C5A 107.9(10) . .
C5A C4A H4AA 113.8 . .
O3 C5 C4 111.4(9) . .
O3 C5 H5 107.4 . .
O3 C5 C6 108.6(12) . .
C4 C5 H5 107.4 . .
C4 C5 C6 114.2(9) . .
C6 C5 H5 107.4 . .
O3A C5A C4A 106.1(11) . .
O3A C5A H5A 112.6 . .
O3A C5A C6A 106.4(11) . .
C4A C5A H5A 112.6 . .
C6A C5A C4A 105.9(13) . .
C6A C5A H5A 112.6 . .
O4 C6 H6A 109.6 . .
O4 C6 H6B 109.6 . .
C5 C6 O4 110.1(10) . .
C5 C6 H6A 109.6 . .
C5 C6 H6B 109.6 . .
H6A C6 H6B 108.2 . .
O4A C6A C5A 120.7(14) . .
O4A C6A H6AA 107.1 . .
O4A C6A H6AB 107.1 . .
C5A C6A H6AA 107.1 . .
C5A C6A H6AB 107.1 . .
H6AA C6A H6AB 106.8 . .
O5 C7 O8 113.0(5) . .
O5 C7 H7A 108.3 . .
O5 C7 C8 106.4(5) . .
O8 C7 H7A 108.3 . .
O8 C7 C8 112.5(4) . .
C8 C7 H7A 108.3 . .
O6 C8 C7 110.8(7) . .
O6 C8 H8 108.4 . .
O6 C8 C9 110.7(5) . .
C7 C8 H8 108.4 . .
C7 C8 C9 110.3(5) . .
C9 C8 H8 108.4 . .
O7 C9 C8 113.8(6) . .
O7 C9 H9A 108.8 . .
O7 C9 C10 109.7(5) . .
C8 C9 H9A 108.8 . .
C8 C9 C10 106.8(5) . .
C10 C9 H9A 108.8 . .
O10 C10 C9 106.1(4) . .
O10 C10 H10 110.7 . .
O10 C10 C11 108.9(4) . .
C9 C10 H10 110.7 . .
C11 C10 C9 109.5(4) . .
C11 C10 H10 110.7 . .
O8 C11 C10 106.8(4) . .
O8 C11 H11A 111.0 . .
C10 C11 H11A 111.0 . .
C12 C11 O8 103.8(5) . .
C12 C11 C10 112.8(5) . .
C12 C11 H11A 111.0 . .
O9 C12 H12A 108.6 . .
O9 C12 H12B 108.6 . .
C11 C12 O9 114.6(5) . .
C11 C12 H12A 108.6 . .
C11 C12 H12B 108.6 . .
H12A C12 H12B 107.6 . .
O10 C13 H13 110.0 . .
O10 C13 C14 106.8(6) . .
O13 C13 O10 108.7(5) . .
O13 C13 H13 110.0 . .
O13 C13 C14 111.1(5) . .
C14 C13 H13 110.0 . .
O11 C14 C13 110.6(5) . .
O11 C14 H14A 108.9 . .
O11 C14 C15 109.0(8) . .
C13 C14 H14A 108.9 . .
C15 C14 C13 110.6(5) . .
C15 C14 H14A 108.9 . .
O12 C15 C14 110.0(5) . .
O12 C15 H15 109.2 . .
O12 C15 C16 111.4(5) . .
C14 C15 H15 109.2 . .
C14 C15 C16 107.7(7) . .
C16 C15 H15 109.2 . .
O15 C16 C15 108.3(5) . .
O15 C16 H16A 109.2 . .
O15 C16 C17 108.3(5) . .
C15 C16 H16A 109.2 . .
C17 C16 C15 112.7(4) . .
C17 C16 H16A 109.2 . .
O13 C17 C16 108.2(5) . .
O13 C17 H17A 109.9 . .
O13 C17 C18 104.6(6) . .
C16 C17 H17A 109.9 . .
C16 C17 C18 114.1(5) . .
C18 C17 H17A 109.9 . .
O14 C18 C17 110.8(8) . .
O14 C18 H18A 109.5 . .
O14 C18 H18B 109.5 . .
C17 C18 H18A 109.5 . .
C17 C18 H18B 109.5 . .
H18A C18 H18B 108.1 . .
O15 C19 H19A 110.2 . .
O15 C19 C20 105.4(5) . .
O18 C19 O15 112.5(5) . .
O18 C19 H19A 110.2 . .
O18 C19 C20 108.4(5) . .
C20 C19 H19A 110.2 . .
O16 C20 C19 109.8(6) . .
O16 C20 H20 107.1 . .
O16 C20 C21 112.2(6) . .
C19 C20 H20 107.1 . .
C21 C20 C19 113.1(6) . .
C21 C20 H20 107.1 . .
O17 C21 C20 105.5(9) . .
O17 C21 H21B 111.0 . .
C20 C21 H21B 111.0 . .
C22 C21 O17 109.5(7) . .
C22 C21 C20 108.6(6) . .
C22 C21 H21B 111.0 . .
O20 C22 C21 106.7(6) . .
O20 C22 H22B 109.6 . .
O20 C22 C23 110.1(7) . .
C21 C22 H22B 109.6 . .
C21 C22 C23 111.1(6) . .
C23 C22 H22B 109.6 . .
O18 C23 C22 110.3(6) . .
O18 C23 H23 108.8 . .
O18 C23 C24 104.7(5) . .
C22 C23 H23 108.8 . .
C22 C23 C24 115.3(6) . .
C24 C23 H23 108.8 . .
O19 C24 C23 112.0(6) . .
O19 C24 H24B 109.2 . .
O19 C24 H24C 109.2 . .
C23 C24 H24B 109.2 . .
C23 C24 H24C 109.2 . .
H24B C24 H24C 107.9 . .
O20 C25 H25 107.4 . .
O23 C25 O20 115.7(10) . .
O23 C25 H25 107.4 . .
O23 C25 C26 121.2(13) . .
C26 C25 O20 96.6(14) . .
C26 C25 H25 107.4 . .
O20 C25A O23A 101.6(12) . .
O20 C25A H25A 110.7 . .
O20 C25A C26A 121.0(13) . .
O23A C25A H25A 110.7 . .
O23A C25A C26A 101.1(12) . .
C26A C25A H25A 110.7 . .
O21 C26 C25 117.4(13) . .
O21 C26 H26B 105.9 . .
O21 C26 C27 115.7(15) . .
C25 C26 H26B 105.9 . .
C25 C26 C27 105.1(11) . .
C27 C26 H26B 105.9 . .
O21A C26A K3A 76.1(8) . 15_554
O21A C26A C25A 107.5(11) . .
O21A C26A H26C 110.0 . .
O21A C26A C27A 106.7(12) . .
K3A C26A H26C 44.2 15_554 .
C25A C26A K3A 149.5(8) . 15_554
C25A C26A H26C 110.0 . .
C27A C26A K3A 94.3(8) . 15_554
C27A C26A C25A 112.6(11) . .
C27A C26A H26C 110.0 . .
O22 C27 C26 110.8(9) . .
O22 C27 H27B 107.3 . .
O22 C27 C28 111.4(9) . .
C26 C27 H27B 107.3 . .
C28 C27 C26 112.6(12) . .
C28 C27 H27B 107.3 . .
O22A C27A K3A 50.4(5) . 15_554
O22A C27A C26A 107.1(10) . .
O22A C27A H27C 111.2 . .
O22A C27A C28A 108.8(11) . .
K3A C27A H27C 138.5 15_554 .
C26A C27A K3A 58.4(7) . 15_554
C26A C27A H27C 111.2 . .
C28A C27A K3A 110.1(8) . 15_554
C28A C27A C26A 107.2(14) . .
C28A C27A H27C 111.2 . .
O25 C28 C27 111.8(10) . .
O25 C28 H28 106.9 . .
O25 C28 C29 105.6(8) . .
C27 C28 H28 106.9 . .
C27 C28 C29 118.3(12) . .
C29 C28 H28 106.9 . .
O25A C28A H28A 108.5 . .
O25A C28A C29A 108.5(13) . .
C27A C28A O25A 107.9(15) . .
C27A C28A H28A 108.5 . .
C27A C28A C29A 114.6(13) . .
C29A C28A H28A 108.5 . .
O23 C29 C28 108.8(11) . .
O23 C29 H29B 107.5 . .
C28 C29 H29B 107.5 . .
C30 C29 O23 107.6(13) . .
C30 C29 C28 117.6(13) . .
C30 C29 H29B 107.5 . .
O23A C29A C28A 105.9(17) . .
O23A C29A H29C 109.5 . .
O23A C29A C30A 110(2) . .
C28A C29A H29C 109.5 . .
C30A C29A C28A 112(2) . .
C30A C29A H29C 109.5 . .
O24 C30 H30A 108.3 . .
O24 C30 H30B 108.3 . .
C29 C30 O24 115.7(13) . .
C29 C30 H30A 108.3 . .
C29 C30 H30B 108.3 . .
H30A C30 H30B 107.4 . .
O24A C30A C29A 115(3) . .
O24A C30A H30C 108.6 . .
O24A C30A H30D 108.6 . .
C29A C30A H30C 108.6 . .
C29A C30A H30D 108.6 . .
H30C C30A H30D 107.5 . .
O25 C31 O28 108.2(7) . .
O25 C31 H31A 110.8 . .
O25 C31 C32 109.9(8) . .
O28 C31 H31A 110.8 . .
O28 C31 C32 106.0(8) . .
C32 C31 H31A 110.8 . .
O25A C31A H31B 106.4 . .
O28A C31A O25A 99.0(18) . .
O28A C31A H31B 106.4 . .
C32A C31A O25A 117.9(17) . .
C32A C31A O28A 120(2) . .
C32A C31A H31B 106.4 . .
O26 C32 C31 104.6(9) . .
O26 C32 H32A 106.1 . .
C31 C32 H32A 106.1 . .
C33 C32 O26 115.5(11) . .
C33 C32 C31 117.5(9) . .
C33 C32 H32A 106.1 . .
O26A C32A C31A 114.4(18) . .
O26A C32A H32B 108.3 . .
O26A C32A C33A 111.1(15) . .
C31A C32A H32B 108.3 . .
C31A C32A C33A 106.2(18) . .
C33A C32A H32B 108.3 . .
O27 C33 C32 109.8(9) . .
O27 C33 H33 108.6 . .
O27 C33 C34 114.6(10) . .
C32 C33 H33 108.6 . .
C32 C33 C34 106.4(10) . .
C34 C33 H33 108.6 . .
O27A C33A C32A 109.2(16) . .
O27A C33A H33A 108.9 . .
O27A C33A C34A 106.4(17) . .
C32A C33A H33A 108.9 . .
C34A C33A C32A 114.5(15) . .
C34A C33A H33A 108.9 . .
O30 C34 C33 104.4(9) . .
O30 C34 H34A 108.4 . .
O30 C34 C35 113.9(9) . .
C33 C34 H34A 108.4 . .
C35 C34 C33 113.0(9) . .
C35 C34 H34A 108.4 . .
O30A C34A H34B 110.4 . .
O30A C34A C35A 86.9(19) . .
C33A C34A O30A 121.1(14) . .
C33A C34A H34B 110.4 . .
C33A C34A C35A 115.5(17) . .
C35A C34A H34B 110.4 . .
O28 C35 C34 107.6(8) . .
O28 C35 H35 110.2 . .
O28 C35 C36 108.1(10) . .
C34 C35 H35 110.2 . .
C36 C35 C34 110.3(10) . .
C36 C35 H35 110.2 . .
O28A C35A C34A 93.2(18) . .
O28A C35A H35A 112.6 . .
C34A C35A H35A 112.6 . .
C36A C35A O28A 112.5(15) . .
C36A C35A C34A 112(2) . .
C36A C35A H35A 112.6 . .
O29 C36 C35 116.1(11) . .
O29 C36 H36B 108.3 . .
O29 C36 H36C 108.3 . .
C35 C36 H36B 108.3 . .
C35 C36 H36C 108.3 . .
H36B C36 H36C 107.4 . .
O29A C36A K3A 69.6(9) . .
O29A C36A H36D 110.7 . .
O29A C36A H36E 110.7 . .
K3A C36A H36D 80.1 4_556 .
K3A C36A H36D 46.4 . .
K3A C36A H36E 156.2 4_556 .
K3A C36A H36E 104.7 . .
C35A C36A O29A 105(2) . .
C35A C36A K3A 143.4(14) . .
C35A C36A H36D 110.7 . .
C35A C36A H36E 110.7 . .
H36D C36A H36E 108.8 . .
O30 C37 O33 107.1(9) . .
O30 C37 H37B 106.0 . .
O30 C37 C38 119.8(9) . .
O30A C37 H37C 109.3 . .
O33 C37 O30A 117.8(12) . .
O33 C37 H37C 109.3 . .
O33 C37 H37B 106.0 . .
C38 C37 O30A 99.8(10) . .
C38 C37 O33 110.9(5) . .
C38 C37 H37C 109.3 . .
C38 C37 H37B 106.0 . .
O31 C38 C37 108.2(5) . .
O31 C38 H38 108.5 . .
O31 C38 C39 112.9(7) . .
C37 C38 H38 108.5 . .
C37 C38 C39 110.1(7) . .
C39 C38 H38 108.5 . .
O32 C39 C38 106.7(7) . .
O32 C39 H39B 109.6 . .
O32 C39 C40 114.2(5) . .
C38 C39 H39B 109.6 . .
C38 C39 C40 106.9(7) . .
C40 C39 H39B 109.6 . .
O35 C40 C39 107.1(7) . .
O35 C40 H40 108.0 . .
O35 C40 C41 110.1(7) . .
C39 C40 H40 108.0 . .
C41 C40 C39 115.4(6) . .
C41 C40 H40 108.0 . .
O33 C41 C40 106.3(8) . .
O33 C41 H41 108.1 . .
C40 C41 H41 108.1 . .
C42 C41 O33 110.2(8) . .
C42 C41 C40 115.9(7) . .
C42 C41 H41 108.1 . .
O34 C42 H42A 109.8 . .
O34 C42 H42B 109.8 . .
C41 C42 O34 109.4(10) . .
C41 C42 H42A 109.8 . .
C41 C42 H42B 109.8 . .
H42A C42 H42B 108.3 . .
K1 C43 H43 56.5 9 .
O35 C43 K1 128.9(5) . 9
O35 C43 H43 107.3 . .
O35 C43 C44 107.8(6) . .
O38 C43 K1 50.8(4) . 9
O38 C43 O35 117.5(6) . .
O38 C43 H43 107.3 . .
O38 C43 C44 109.3(6) . .
C44 C43 K1 123.1(5) . 9
C44 C43 H43 107.3 . .
O35 C43A H43A 104.6 . .
O38A C43A O35 94.2(16) . .
O38A C43A H43A 104.6 . .
O38A C43A C44A 117.5(14) . .
C44A C43A O35 128.8(12) . .
C44A C43A H43A 104.6 . .
O36 C44 C43 110.2(8) . .
O36 C44 H44 108.5 . .
C43 C44 H44 108.5 . .
C45 C44 O36 110.2(7) . .
C45 C44 C43 110.8(6) . .
C45 C44 H44 108.5 . .
O36A C44A H44A 110.1 . .
C43A C44A O36A 107.2(16) . .
C43A C44A H44A 110.1 . .
C45A C44A O36A 114.4(17) . .
C45A C44A C43A 104.8(17) . .
C45A C44A H44A 110.1 . .
O37 C45 C44 113.8(7) . .
O37 C45 H45 108.7 . .
O37 C45 C46 107.4(7) . .
C44 C45 H45 108.7 . .
C44 C45 C46 109.3(6) . .
C46 C45 H45 108.7 . .
O37A C45A H45A 100.0 . .
C44A C45A O37A 114.6(18) . .
C44A C45A H45A 100.0 . .
C44A C45A C46A 114.2(16) . .
C46A C45A O37A 122.3(16) . .
C46A C45A H45A 100.0 . .
O40 C46 C45 98.3(7) . .
O40 C46 H46 110.0 . .
O40 C46 C47 118.6(7) . .
C45 C46 H46 110.0 . .
C47 C46 C45 109.0(7) . .
C47 C46 H46 110.0 . .
O40 C46A C45A 119.2(15) . .
O40 C46A H46A 106.2 . .
C45A C46A H46A 106.2 . .
C47A C46A O40 102.8(17) . .
C47A C46A C45A 115.3(17) . .
C47A C46A H46A 106.2 . .
K1 C47 H47 155.4 16_545 .
O38 C47 K1 64.0(4) . 16_545
O38 C47 C46 108.3(6) . .
O38 C47 H47 112.5 . .
O38 C47 C48 96.5(9) . .
C46 C47 K1 90.9(5) . 16_545
C46 C47 H47 112.5 . .
C46 C47 C48 113.5(8) . .
C48 C47 K1 47.4(5) . 16_545
C48 C47 H47 112.5 . .
O38A C47A H47A 110.2 . .
C46A C47A O38A 109.9(18) . .
C46A C47A H47A 110.2 . .
C48A C47A O38A 106.0(14) . .
C48A C47A C46A 110.5(18) . .
C48A C47A H47A 110.2 . .
K1 C48 H48A 93.4 16_545 .
K1 C48 H48B 129.2 16_545 .
O39 C48 K1 21.7(5) . 16_545
O39 C48 C47 115.4(8) . .
O39 C48 H48A 108.4 . .
O39 C48 H48B 108.4 . .
C47 C48 K1 107.7(7) . 16_545
C47 C48 H48A 108.4 . .
C47 C48 H48B 108.4 . .
H48A C48 H48B 107.5 . .
K1A C48A H48C 69.6 9 .
K1A C48A H48D 35.2 9 .
O39A C48A H48C 97.4 . .
O39A C48A H48D 97.4 . .
C47A C48A O39A 156.0(19) . .
C47A C48A H48C 97.4 . .
C47A C48A H48D 97.4 . .
H48C C48A H48D 103.6 . .

loop_
_geom_bond_atom_site_label_1
_geom_bond_atom_site_label_2
_geom_bond_distance
_geom_bond_site_symmetry_2
K1 K1 2.881(8) 11
K1 O1 3.032(9) .
K1 O2 2.862(8) .
K1 O34 3.168(9) 14_544
K1 O38 2.343(8) 14_544
K1 O38 3.163(7) 16_545
K1 O39 1.494(8) 16_545
K1 H39 1.160(7) 16_545
K1 C43 2.958(9) 14_544
K1 C47 3.517(11) 16_545
K1 C48 2.718(12) 16_545
K1A O1A 2.690(6) .
K1A O1A 2.690(6) 11
K1A O2A 2.918(7) 11
K1A O2A 2.917(7) .
K1A O38A 2.843(12) 14_544
K1A O38A 2.843(12) 16_545
K1A H39 2.208(7) 16_545
K1A C2A 3.450(11) 11
K1A C2A 3.450(11) .
K1A C48A 3.42(2) 16_545
K1A C48A 3.42(2) 14_544
K2 O8 2.761(4) 2
K2 O9 2.801(6) 2
K2 O11 2.789(6) 4
K2 O12 2.969(5) 4
K2 H12 2.403(5) 4
K2 O18 2.803(3) .
K2 O19 2.840(5) .
K2 O31 2.784(7) 15_554
K2 O32 2.974(6) 15_554
K2 H32 2.448(6) 15_554
K3 H22A 2.848(12) 8
K3 O28 2.867(7) 4_556
K3 O28 2.867(7) .
K3 O29 2.832(10) 4_556
K3 O29 2.832(10) .
K3 H29 2.181(11) 4_556
O1 H1 0.8400 .
O1 C2 1.459(13) .
O1A H1A 0.871(14) .
O1A C2A 1.462(11) .
O2 H2 0.8400 .
O2 C3 1.376(13) .
O2A H2A 0.878(13) .
O2A C3A 1.431(14) .
O3 C1 1.388(16) .
O3 C5 1.426(14) .
O3A C1A 1.349(14) .
O3A C5A 1.388(16) .
O4 H4 0.8400 .
O4 C6 1.450(11) .
O4A H4A 0.8400 .
O4A C6A 1.256(19) .
O5 C4 1.636(13) .
O5 C4A 1.469(12) .
O5 C7 1.402(7) .
O6 H6 0.8400 .
O6 C8 1.401(8) .
O7 H7 0.8400 .
O7 C9 1.418(9) .
O8 C7 1.416(7) .
O8 C11 1.463(7) .
O9 H9 0.8400 .
O9 C12 1.453(9) .
O10 C10 1.425(5) .
O10 C13 1.428(6) .
O11 H11 0.8400 .
O11 C14 1.453(11) .
O12 H12 0.8400 .
O12 C15 1.387(9) .
O13 C13 1.422(9) .
O13 C17 1.487(8) .
O14 H14 0.8400 .
O14 C18 1.480(11) .
O15 C16 1.432(7) .
O15 C19 1.424(6) .
O16 H16 0.8400 .
O16 C20 1.482(9) .
O17 H17 0.8400 .
O17 C21 1.483(12) .
O18 C19 1.400(7) .
O18 C23 1.475(7) .
O19 H19 0.8400 .
O19 C24 1.458(8) .
O20 C22 1.415(8) .
O20 C25 1.645(19) .
O20 C25A 1.285(14) .
O21 H21 0.8400 .
O21 C26 1.31(2) .
O21A H21A 0.8400 .
O21A K3A 2.904(11) 15_554
O21A C26A 1.407(19) .
O22 H22 0.8400 .
O22 C27 1.419(14) .
O22A H22A 0.8400 .
O22A K3A 2.734(10) 15_554
O22A C27A 1.372(18) .
O23 C25 1.48(3) .
O23 C29 1.390(14) .
O23A C25A 1.51(2) .
O23A C29A 1.44(2) .
O24 H24 0.8400 .
O24 C30 1.50(2) .
O24A H24A 0.8400 .
O24A K3A 2.75(3) 4_556
O24A C30A 1.31(4) .
O25 C28 1.435(11) .
O25 C31 1.399(11) .
O25A C28A 1.451(19) .
O25A C31A 1.49(2) .
O26 H26 0.8400 .
O26 C32 1.474(16) .
O26A H26A 0.8400 .
O26A C32A 1.39(3) .
O27 H27 0.8400 .
O27 C33 1.364(14) .
O27A H27A 0.8400 .
O27A C33A 1.41(3) .
O28 C31 1.460(12) .
O28 C35 1.432(12) .
O28A K3A 2.924(19) 4_556
O28A C31A 1.45(3) .
O28A C35A 1.57(2) .
O29 H29 0.8400 .
O29 C36 1.371(17) .
O29A H29A 0.8400 .
O29A K3A 2.73(2) 4_556
O29A K3A 2.995(15) .
O29A C36A 1.45(3) .
O30 C34 1.376(15) .
O30 C37 1.391(14) .
O30A C34A 1.61(3) .
O30A C37 1.492(18) .
O31 H31 0.8400 .
O31 C38 1.460(11) .
O32 H32 0.8400 .
O32 C39 1.446(12) .
O33 C37 1.478(12) .
O33 C41 1.432(9) .
O34 H34 0.8400 .
O34 C42 1.463(10) .
O35 C40 1.423(7) .
O35 C43 1.388(8) .
O35 C43A 1.67(2) .
O36 H36 0.8400 .
O36 C44 1.471(9) .
O36A H36A 0.8400 .
O36A C44A 1.427(14) .
O37 H37 0.8400 .
O37 C45 1.458(9) .
O37A H37A 0.8400 .
O37A C45A 1.427(13) .
O38 C43 1.388(11) .
O38 C47 1.460(12) .
O38A C43A 1.38(3) .
O38A C47A 1.53(2) .
O39 H39 0.8400 .
O39 C48 1.422(13) .
O39A H39A 0.8400 .
O39A C48A 1.433(13) .
O40 C1 1.595(13) .
O40 C1A 1.378(12) .
O40 C46 1.453(9) .
O40 C46A 1.506(18) .
K3A K3A 3.603(16) 4_556
K3A C26A 2.900(15) 8
K3A H26C 2.291(17) 8
K3A C27A 3.397(13) 8
K3A C36A 3.17(2) .
K3A C36A 3.52(2) 4_556
C1 H1B 1.0000 .
C1 C2 1.485(18) .
C1A H1AA 1.0000 .
C1A C2A 1.589(16) .
C2 H2B 1.0000 .
C2 C3 1.552(14) .
C2A H2AA 1.0000 .
C2A C3A 1.538(13) .
C3 H3 1.0000 .
C3 C4 1.516(15) .
C3A H3A 1.0000 .
C3A C4A 1.455(16) .
C4 H4B 1.0000 .
C4 C5 1.48(2) .
C4A H4AA 1.0000 .
C4A C5A 1.64(2) .
C5 H5 1.0000 .
C5 C6 1.498(19) .
C5A H5A 1.0000 .
C5A C6A 1.547(17) .
C6 H6A 0.9900 .
C6 H6B 0.9900 .
C6A H6AA 0.9900 .
C6A H6AB 0.9900 .
C7 H7A 1.0000 .
C7 C8 1.518(11) .
C8 H8 1.0000 .
C8 C9 1.562(9) .
C9 H9A 1.0000 .
C9 C10 1.561(8) .
C10 H10 1.0000 .
C10 C11 1.546(7) .
C11 H11A 1.0000 .
C11 C12 1.453(8) .
C12 H12A 0.9900 .
C12 H12B 0.9900 .
C13 H13 1.0000 .
C13 C14 1.560(12) .
C14 H14A 1.0000 .
C14 C15 1.513(10) .
C15 H15 1.0000 .
C15 C16 1.549(9) .
C16 H16A 1.0000 .
C16 C17 1.508(11) .
C17 H17A 1.0000 .
C17 C18 1.524(10) .
C18 H18A 0.9900 .
C18 H18B 0.9900 .
C19 H19A 1.0000 .
C19 C20 1.546(10) .
C20 H20 1.0000 .
C20 C21 1.508(12) .
C21 H21B 1.0000 .
C21 C22 1.461(12) .
C22 H22B 1.0000 .
C22 C23 1.487(10) .
C23 H23 1.0000 .
C23 C24 1.485(10) .
C24 H24B 0.9900 .
C24 H24C 0.9900 .
C25 H25 1.0000 .
C25 C26 1.49(2) .
C25A H25A 1.0000 .
C25A C26A 1.59(2) .
C26 H26B 1.0000 .
C26 C27 1.542(15) .
C26A H26C 1.0000 .
C26A C27A 1.563(17) .
C27 H27B 1.0000 .
C27 C28 1.483(19) .
C27A H27C 1.0000 .
C27A C28A 1.39(2) .
C28 H28 1.0000 .
C28 C29 1.559(18) .
C28A H28A 1.0000 .
C28A C29A 1.67(4) .
C29 H29B 1.0000 .
C29 C30 1.39(3) .
C29A H29C 1.0000 .
C29A C30A 1.46(4) .
C30 H30A 0.9900 .
C30 H30B 0.9900 .
C30A H30C 0.9900 .
C30A H30D 0.9900 .
C31 H31A 1.0000 .
C31 C32 1.579(14) .
C31A H31B 1.0000 .
C31A C32A 1.41(3) .
C32 H32A 1.0000 .
C32 C33 1.471(15) .
C32A H32B 1.0000 .
C32A C33A 1.564(19) .
C33 H33 1.0000 .
C33 C34 1.574(17) .
C33A H33A 1.0000 .
C33A C34A 1.46(3) .
C34 H34A 1.0000 .
C34 C35 1.527(16) .
C34A H34B 1.0000 .
C34A C35A 1.70(4) .
C35 H35 1.0000 .
C35 C36 1.467(18) .
C35A H35A 1.0000 .
C35A C36A 1.43(3) .
C36 H36B 0.9900 .
C36 H36C 0.9900 .
C36A H36D 0.9900 .
C36A H36E 0.9900 .
C37 H37C 1.0000 .
C37 H37B 1.0000 .
C37 C38 1.474(14) .
C38 H38 1.0000 .
C38 C39 1.498(9) .
C39 H39B 1.0000 .
C39 C40 1.557(13) .
C40 H40 1.0000 .
C40 C41 1.508(15) .
C41 H41 1.0000 .
C41 C42 1.427(16) .
C42 H42A 0.9900 .
C42 H42B 0.9900 .
C43 H43 1.0000 .
C43 C44 1.522(12) .
C43A H43A 1.0000 .
C43A C44A 1.60(4) .
C44 H44 1.0000 .
C44 C45 1.455(13) .
C44A H44A 1.0000 .
C44A C45A 1.45(3) .
C45 H45 1.0000 .
C45 C46 1.565(11) .
C45A H45A 1.0000 .
C45A C46A 1.57(3) .
C46 H46 1.0000 .
C46 C47 1.494(13) .
C46A H46A 1.0000 .
C46A C47A 1.41(3) .
C47 H47 1.0000 .
C47 C48 1.552(12) .
C47A H47A 1.0000 .
C47A C48A 1.44(3) .
C48 H48A 0.9900 .
C48 H48B 0.9900 .
C48A H48C 0.9900 .
C48A H48D 0.9900 .

loop_
_geom_torsion_atom_site_label_1
_geom_torsion_atom_site_label_2
_geom_torsion_atom_site_label_3
_geom_torsion_atom_site_label_4
_geom_torsion
_geom_torsion_site_symmetry_1
_geom_torsion_site_symmetry_4
K1 O1 C2 C1 177.2(7) . .
K1 O1 C2 C3 -64.1(7) . .
K1 O2 C3 C2 -29.7(10) . .
K1 O2 C3 C4 -147.6(6) . .
K1 O34 C42 C41 -99.0(7) 9 .
K1 O38 C43 K1 -59.2(6) 16_545 9
K1 O38 C43 O35 -178.5(4) 16_545 .
K1 O38 C43 O35 -119.3(6) 9 .
K1 O38 C43 C44 58.3(9) 16_545 .
K1 O38 C43 C44 117.5(5) 9 .
K1 O38 C47 K1 -34.8(7) 9 16_545
K1 O38 C47 C46 -81.7(6) 16_545 .
K1 O38 C47 C46 -116.6(8) 9 .
K1 O38 C47 C48 35.6(6) 16_545 .
K1 O38 C47 C48 0.8(11) 9 .
K1 O39 C48 C47 73.7(15) 16_545 .
K1 C43 C44 O36 -123.6(7) 9 .
K1 C43 C44 C45 114.1(7) 9 .
K1 C47 C48 O39 -21.9(6) 16_545 .
K1A O1A C2A C1A 172.2(6) . .
K1A O1A C2A C3A -68.8(8) . .
K1A O2A C3A C2A -29.6(9) . .
K1A O2A C3A C4A -140.6(7) . .
K1A O38A C43A O35 -128.6(12) 9 .
K1A O38A C43A C44A 93.0(16) 9 .
K1A O38A C47A C46A -102.3(16) 9 .
K1A O38A C47A C48A 17(2) 9 .
K1A C2A C3A O2A 22.0(7) . .
K1A C2A C3A C4A 134.1(8) . .
K2 O8 C7 O5 -159.5(3) 3 .
K2 O8 C7 C8 80.1(5) 3 .
K2 O8 C11 C10 -75.4(4) 3 .
K2 O8 C11 C12 44.1(5) 3 .
K2 O9 C12 C11 49.5(8) 3 .
K2 O11 C14 C13 171.1(4) 4 .
K2 O11 C14 C15 -67.0(5) 4 .
K2 O12 C15 C14 -26.8(8) 4 .
K2 O12 C15 C16 -146.2(4) 4 .
K2 O18 C19 O15 -161.0(4) . .
K2 O18 C19 C20 83.0(5) . .
K2 O18 C23 C22 -77.4(5) . .
K2 O18 C23 C24 47.2(6) . .
K2 O19 C24 C23 51.8(7) . .
K2 O31 C38 C37 172.3(4) 8 .
K2 O31 C38 C39 -65.5(6) 8 .
K2 O32 C39 C38 -28.5(7) 8 .
K2 O32 C39 C40 -146.4(4) 8 .
K3 O28 C31 O25 -162.8(5) . .
K3 O28 C31 C32 79.3(7) . .
K3 O28 C35 C34 -72.6(10) . .
K3 O28 C35 C36 46.5(10) . .
K3 O29 C36 C35 35.7(15) . .
O1 C2 C3 O2 66.1(9) . .
O1 C2 C3 C4 -174.6(7) . .
O1A C2A C3A O2A 65.5(10) . .
O1A C2A C3A C4A 177.6(9) . .
O2 C3 C4 O5 -64.4(9) . .
O2 C3 C4 C5 169.8(8) . .
O2A C3A C4A O5 -85.4(11) . .
O2A C3A C4A C5A 174.3(8) . .
O3 C1 C2 O1 -179.6(9) . .
O3 C1 C2 C3 60.6(13) . .
O3 C5 C6 O4 -69.8(12) . .
O3A C1A C2A K1A -164.3(13) . .
O3A C1A C2A O1A -179.0(7) . .
O3A C1A C2A C3A 59.4(10) . .
O3A C5A C6A O4A -61.1(19) . .
O5 C4 C5 O3 -165.6(8) . .
O5 C4 C5 C6 70.9(12) . .
O5 C4A C5A O3A -179.1(9) . .
O5 C4A C5A C6A 68.1(10) . .
O5 C7 C8 O6 54.4(7) . .
O5 C7 C8 C9 -68.4(6) . .
O6 C8 C9 O7 62.6(9) . .
O6 C8 C9 C10 -176.3(7) . .
O7 C9 C10 O10 -60.4(6) . .
O7 C9 C10 C11 -177.8(5) . .
O8 C7 C8 O6 178.6(5) . .
O8 C7 C8 C9 55.8(7) . .
O8 C11 C12 O9 -60.7(8) . .
O10 C10 C11 O8 -178.7(4) . .
O10 C10 C11 C12 67.9(6) . .
O10 C13 C14 O11 59.2(7) . .
O10 C13 C14 C15 -61.7(7) . .
O11 C14 C15 O12 62.9(7) . .
O11 C14 C15 C16 -175.5(4) . .
O12 C15 C16 O15 -62.7(7) . .
O12 C15 C16 C17 177.5(6) . .
O13 C13 C14 O11 177.6(6) . .
O13 C13 C14 C15 56.7(7) . .
O13 C17 C18 O14 -66.3(7) . .
O15 C16 C17 O13 -177.4(4) . .
O15 C16 C17 C18 66.5(7) . .
O15 C19 C20 O16 59.7(7) . .
O15 C19 C20 C21 -66.6(7) . .
O16 C20 C21 O17 63.4(7) . .
O16 C20 C21 C22 -179.3(6) . .
O17 C21 C22 O20 -69.1(8) . .
O17 C21 C22 C23 170.8(7) . .
O18 C19 C20 O16 -179.7(5) . .
O18 C19 C20 C21 54.0(7) . .
O18 C23 C24 O19 -65.2(7) . .
O20 C22 C23 O18 -176.5(4) . .
O20 C22 C23 C24 65.2(6) . .
O20 C25 C26 O21 55.7(14) . .
O20 C25 C26 C27 -74.6(13) . .
O20 C25A C26A O21A 68.8(15) . .
O20 C25A C26A K3A 161.1(13) . 15_554
O20 C25A C26A C27A -48.5(18) . .
O21 C26 C27 O22 57.9(15) . .
O21 C26 C27 C28 -176.7(10) . .
O21A C26A C27A O22A 63.6(13) . .
O21A C26A C27A K3A 76.8(10) . 15_554
O21A C26A C27A C28A -179.7(11) . .
O22 C27 C28 O25 -62.4(12) . .
O22 C27 C28 C29 174.7(10) . .
O22A C27A C28A O25A -68.8(13) . .
O22A C27A C28A C29A 170.1(13) . .
O23 C25 C26 O21 -178.8(11) . .
O23 C25 C26 C27 50.9(17) . .
O23 C29 C30 O24 -67.1(17) . .
O23A C25A C26A O21A 179.7(9) . .
O23A C25A C26A K3A -88.0(19) . 15_554
O23A C25A C26A C27A 62.4(13) . .
O23A C29A C30A O24A -65(3) . .
O25 C28 C29 O23 -175.1(11) . .
O25 C28 C29 C30 62.4(14) . .
O25 C31 C32 O26 65.4(10) . .
O25 C31 C32 C33 -64.2(14) . .
O25A C28A C29A O23A -175.1(15) . .
O25A C28A C29A C30A 65(2) . .
O25A C31A C32A O26A 49(3) . .
O25A C31A C32A C33A -74(2) . .
O26 C32 C33 O27 61.2(15) . .
O26 C32 C33 C34 -174.3(9) . .
O26A C32A C33A O27A 69.1(18) . .
O26A C32A C33A C34A -171.8(19) . .
O27 C33 C34 O30 -62.0(13) . .
O27 C33 C34 C35 173.7(9) . .
O27A C33A C34A O30A -77(3) . .
O27A C33A C34A C35A -179.3(13) . .
O28 C31 C32 O26 -177.8(8) . .
O28 C31 C32 C33 52.6(14) . .
O28 C35 C36 O29 -54.5(14) . .
O28A C31A C32A O26A 169.8(12) . .
O28A C31A C32A C33A 46.9(18) . .
O28A C35A C36A O29A 71(3) . .
O28A C35A C36A K3A -5(5) . .
O28A C35A C36A K3A 29(2) . 4_556
O30 C34 C35 O28 -177.5(10) . .
O30 C34 C35 C36 64.8(13) . .
O30 C37 C38 O31 59.1(10) . .
O30 C37 C38 C39 -64.7(11) . .
O30A C34A C35A O28A 178.6(13) . .
O30A C34A C35A C36A 62.7(18) . .
O30A C37 C38 O31 59.7(11) . .
O30A C37 C38 C39 -64.1(12) . .
O31 C38 C39 O32 62.7(7) . .
O31 C38 C39 C40 -174.7(6) . .
O32 C39 C40 O35 -65.7(8) . .
O32 C39 C40 C41 171.4(6) . .
O33 C37 C38 O31 -175.3(5) . .
O33 C37 C38 C39 60.9(7) . .
O33 C41 C42 O34 -60.7(10) . .
O35 C40 C41 O33 -176.9(6) . .
O35 C40 C41 C42 60.3(10) . .
O35 C43 C44 O36 52.4(9) . .
O35 C43 C44 C45 -69.8(8) . .
O35 C43A C44A O36A 58(2) . .
O35 C43A C44A C45A -64(2) . .
O36 C44 C45 O37 62.7(10) . .
O36 C44 C45 C46 -177.2(7) . .
O36A C44A C45A O37A 52(3) . .
O36A C44A C45A C46A -159.6(19) . .
O37 C45 C46 O40 -56.2(8) . .
O37 C45 C46 C47 179.6(7) . .
O37A C45A C46A O40 -43(3) . .
O37A C45A C46A C47A -165.7(19) . .
O38 C43 C44 O36 -178.8(7) . .
O38 C43 C44 C45 59.0(8) . .
O38 C47 C48 K1 -45.3(8) . 16_545
O38 C47 C48 O39 -67.3(12) . .
O38A C43A C44A O36A -179.9(13) . .
O38A C43A C44A C45A 58(2) . .
O38A C47A C48A K1A -12.7(14) . 9
O38A C47A C48A O39A -175(5) . .
O40 C1 C2 O1 57.6(9) . .
O40 C1 C2 C3 -62.1(9) . .
O40 C1A C2A K1A 76.9(17) . .
O40 C1A C2A O1A 62.1(10) . .
O40 C1A C2A C3A -59.5(11) . .
O40 C46 C47 K1 128.6(6) . 16_545
O40 C46 C47 O38 -168.6(6) . .
O40 C46 C47 C48 85.6(11) . .
O40 C46A C47A O38A 174.3(12) . .
O40 C46A C47A C48A 57.8(18) . .
K3A O21A C26A C25A 148.5(9) 15_554 .
K3A O21A C26A C27A -90.4(9) 15_554 .
K3A O22A C27A C26A 14.6(12) 15_554 .
K3A O22A C27A C28A -101.0(10) 15_554 .
K3A O24A C30A C29A -115(2) 4_556 .
K3A O28A C31A O25A -76.5(12) 4_556 .
K3A O28A C31A C32A 154.0(11) 4_556 .
K3A O28A C35A C34A -152.9(9) 4_556 .
K3A O28A C35A C36A -37(3) 4_556 .
K3A O29A C36A K3A -74.3(7) . 4_556
K3A O29A C36A K3A 74.3(7) 4_556 .
K3A O29A C36A C35A -141.8(16) . .
K3A O29A C36A C35A -67.5(17) 4_556 .
K3A C26A C27A O22A -13.2(11) 15_554 .
K3A C26A C27A C28A 103.5(10) 15_554 .
K3A C27A C28A O25A -122.5(10) 15_554 .
K3A C27A C28A C29A 116.5(13) 15_554 .
C1 O3 C5 C4 55.2(11) . .
C1 O3 C5 C6 -178.2(8) . .
C1 O40 C46 C45 151.8(7) . .
C1 O40 C46 C47 -91.0(9) . .
C1 C2 C3 O2 -174.4(9) . .
C1 C2 C3 C4 -55.1(11) . .
C1A O3A C5A C4A 62.3(13) . .
C1A O3A C5A C6A 174.8(12) . .
C1A O40 C46A C45A 99.4(17) . .
C1A O40 C46A C47A -131.6(12) . .
C1A C2A C3A O2A -173.9(8) . .
C1A C2A C3A C4A -61.8(11) . .
C2 C3 C4 O5 177.8(6) . .
C2 C3 C4 C5 52.0(10) . .
C2A C3A C4A O5 164.4(9) . .
C2A C3A C4A C5A 64.0(10) . .
C3 C4 C5 O3 -51.1(12) . .
C3 C4 C5 C6 -174.6(9) . .
C3A C4A C5A O3A -63.3(11) . .
C3A C4A C5A C6A -176.2(10) . .
C4 O5 C7 O8 88.0(7) . .
C4 O5 C7 C8 -148.1(6) . .
C4 C5 C6 O4 55.2(13) . .
C4A O5 C7 O8 125.2(7) . .
C4A O5 C7 C8 -111.0(7) . .
C4A C5A C6A O4A 51.5(16) . .
C5 O3 C1 O40 51.2(12) . .
C5 O3 C1 C2 -61.4(11) . .
C5A O3A C1A O40 68.7(13) . .
C5A O3A C1A C2A -62.7(13) . .
C7 O5 C4 C3 110.5(7) . .
C7 O5 C4 C5 -127.5(9) . .
C7 O5 C4A C3A 116.5(10) . .
C7 O5 C4A C5A -133.1(7) . .
C7 O8 C11 C10 64.0(5) . .
C7 O8 C11 C12 -176.5(5) . .
C7 C8 C9 O7 -174.5(5) . .
C7 C8 C9 C10 -53.4(7) . .
C8 C9 C10 O10 175.8(5) . .
C8 C9 C10 C11 58.5(6) . .
C9 C10 C11 O8 -63.1(5) . .
C9 C10 C11 C12 -176.5(6) . .
C10 O10 C13 O13 128.5(5) . .
C10 O10 C13 C14 -111.5(5) . .
C10 C11 C12 O9 54.5(9) . .
C11 O8 C7 O5 58.7(6) . .
C11 O8 C7 C8 -61.7(6) . .
C13 O10 C10 C9 133.5(6) . .
C13 O10 C10 C11 -108.7(6) . .
C13 O13 C17 C16 59.2(6) . .
C13 O13 C17 C18 -178.7(6) . .
C13 C14 C15 O12 -175.3(6) . .
C13 C14 C15 C16 -53.7(6) . .
C14 C15 C16 O15 176.5(4) . .
C14 C15 C16 C17 56.7(6) . .
C15 C16 C17 O13 -57.7(6) . .
C15 C16 C17 C18 -173.7(6) . .
C16 O15 C19 O18 104.5(6) . .
C16 O15 C19 C20 -137.7(6) . .
C16 C17 C18 O14 51.8(8) . .
C17 O13 C13 O10 58.3(7) . .
C17 O13 C13 C14 -59.0(7) . .
C19 O15 C16 C15 117.5(5) . .
C19 O15 C16 C17 -120.0(5) . .
C19 O18 C23 C22 59.8(6) . .
C19 O18 C23 C24 -175.6(5) . .
C19 C20 C21 O17 -171.7(5) . .
C19 C20 C21 C22 -54.4(8) . .
C20 C21 C22 O20 176.2(6) . .
C20 C21 C22 C23 56.1(8) . .
C21 C22 C23 O18 -58.5(7) . .
C21 C22 C23 C24 -176.8(6) . .
C22 O20 C25 O23 117.8(10) . .
C22 O20 C25 C26 -112.8(9) . .
C22 O20 C25A O23A 138.7(10) . .
C22 O20 C25A C26A -110.7(12) . .
C22 C23 C24 O19 56.2(8) . .
C23 O18 C19 O15 60.3(6) . .
C23 O18 C19 C20 -55.8(6) . .
C25 O20 C22 C21 153.1(10) . .
C25 O20 C22 C23 -86.2(11) . .
C25 O23 C29 C28 46.9(15) . .
C25 O23 C29 C30 175.3(12) . .
C25 C26 C27 O22 -170.9(13) . .
C25 C26 C27 C28 -45.5(15) . .
C25A O20 C22 C21 114.0(11) . .
C25A O20 C22 C23 -125.3(11) . .
C25A O23A C29A C28A 60(2) . .
C25A O23A C29A C30A -179(2) . .
C25A C26A C27A O22A -178.6(12) . .
C25A C26A C27A K3A -165.5(13) . 15_554
C25A C26A C27A C28A -62.0(14) . .
C26 C27 C28 O25 172.5(9) . .
C26 C27 C28 C29 49.6(13) . .
C26A C27A C28A O25A 175.7(11) . .
C26A C27A C28A C29A 54.6(16) . .
C27 C28 C29 O23 -49.0(16) . .
C27 C28 C29 C30 -171.6(11) . .
C27A C28A C29A O23A -54(2) . .
C27A C28A C29A C30A -174.5(18) . .
C28 O25 C31 O28 110.2(9) . .
C28 O25 C31 C32 -134.4(10) . .
C28 C29 C30 O24 56.1(17) . .
C28A O25A C31A O28A 107.7(18) . .
C28A O25A C31A C32A -122(2) . .
C28A C29A C30A O24A 52(3) . .
C29 O23 C25 O20 60.3(14) . .
C29 O23 C25 C26 -55.8(15) . .
C29A O23A C25A O20 60(2) . .
C29A O23A C25A C26A -65.0(19) . .
C31 O25 C28 C27 99.3(10) . .
C31 O25 C28 C29 -130.8(11) . .
C31 O28 C35 C34 63.7(11) . .
C31 O28 C35 C36 -177.2(9) . .
C31 C32 C33 O27 -174.5(11) . .
C31 C32 C33 C34 -49.9(14) . .
C31A O25A C28A C27A 91(2) . .
C31A O25A C28A C29A -144(2) . .
C31A O28A C35A C34A 57(2) . .
C31A O28A C35A C36A 173(2) . .
C31A C32A C33A O27A -166.0(15) . .
C31A C32A C33A C34A -47(2) . .
C32 C33 C34 O30 176.5(10) . .
C32 C33 C34 C35 52.2(11) . .
C32A C33A C34A O30A 162.5(19) . .
C32A C33A C34A C35A 60(2) . .
C33 C34 C35 O28 -58.5(11) . .
C33 C34 C35 C36 -176.3(9) . .
C33A C34A C35A O28A -58.3(16) . .
C33A C34A C35A C36A -174.1(16) . .
C34 O30 C37 O33 114.9(13) . .
C34 O30 C37 C38 -117.7(12) . .
C34 C35 C36 O29 62.8(14) . .
C34A O30A C37 O33 147.7(18) . .
C34A O30A C37 C38 -92.3(19) . .
C34A C35A C36A O29A 174.6(16) . .
C34A C35A C36A K3A 132.6(13) . 4_556
C34A C35A C36A K3A 98(3) . .
C35 O28 C31 O25 59.6(9) . .
C35 O28 C31 C32 -58.3(10) . .
C35A O28A C31A O25A 67(2) . .
C35A O28A C31A C32A -63(2) . .
C37 O30 C34 C33 120.1(13) . .
C37 O30 C34 C35 -116.1(15) . .
C37 O30A C34A C33A 142(2) . .
C37 O30A C34A C35A -99.9(19) . .
C37 O33 C41 C40 58.9(8) . .
C37 O33 C41 C42 -174.8(7) . .
C37 C38 C39 O32 -176.2(6) . .
C37 C38 C39 C40 -53.6(8) . .
C38 C39 C40 O35 176.5(6) . .
C38 C39 C40 C41 53.6(9) . .
C39 C40 C41 O33 -55.6(9) . .
C39 C40 C41 C42 -178.4(8) . .
C40 O35 C43 K1 43.7(10) . 9
C40 O35 C43 O38 104.1(8) . .
C40 O35 C43 C44 -132.0(8) . .
C40 O35 C43A O38A 110.9(10) . .
C40 O35 C43A C44A -118.3(14) . .
C40 C41 C42 O34 60.0(10) . .
C41 O33 C37 O30 67.6(9) . .
C41 O33 C37 O30A 49.3(12) . .
C41 O33 C37 C38 -64.8(8) . .
C43 O35 C40 C39 118.8(7) . .
C43 O35 C40 C41 -115.1(8) . .
C43 O38 C47 K1 145.5(6) . 16_545
C43 O38 C47 C46 63.8(8) . .
C43 O38 C47 C48 -178.8(7) . .
C43 C44 C45 O37 -175.1(7) . .
C43 C44 C45 C46 -55.0(9) . .
C43A O35 C40 C39 80.4(12) . .
C43A O35 C40 C41 -153.5(12) . .
C43A O38A C47A C46A 61.4(18) . .
C43A O38A C47A C48A -179.3(18) . .
C43A C44A C45A O37A 169.2(18) . .
C43A C44A C45A C46A -43(2) . .
C44 C45 C46 O40 179.9(6) . .
C44 C45 C46 C47 55.7(9) . .
C44A C45A C46A O40 171.7(18) . .
C44A C45A C46A C47A 49(3) . .
C45 C46 C47 K1 -120.1(6) . 16_545
C45 C46 C47 O38 -57.3(9) . .
C45 C46 C47 C48 -163.1(9) . .
C45A C46A C47A O38A -54.4(18) . .
C45A C46A C47A C48A -170.9(17) . .
C46 O40 C1 O3 114.7(10) . .
C46 O40 C1 C2 -125.8(7) . .
C46 C47 C48 K1 67.9(11) . 16_545
C46 C47 C48 O39 45.9(15) . .
C46A O40 C1A O3A 151.4(13) . .
C46A O40 C1A C2A -85.6(14) . .
C46A C47A C48A K1A 106.3(13) . 9
C46A C47A C48A O39A -56(6) . .
C47 O38 C43 K1 179.8(6) . 9
C47 O38 C43 O35 60.5(8) . .
C47 O38 C43 C44 -62.7(8) . .
C47A O38A C43A O35 72.7(13) . .
C47A O38A C43A C44A -65.6(17) . .

loop_
_smtbx_masks_void_nr
_smtbx_masks_void_average_x
_smtbx_masks_void_average_y
_smtbx_masks_void_average_z
_smtbx_masks_void_volume
_smtbx_masks_void_count_electrons
1 -0.653 -0.972 -0.809 20734.8 2915.0
